data_7050415
loop_
_publ_author_name
'Liu, Zhi-Liang'
'Li, Li-Cun'
'Zhang, Lei'
'Liao, Dai-Zheng'
'Jiang, Zong-Hui'
'Yan, Shi-Ping'

_publ_section_title
;
 A novel heterospin polynuclear complex containing both macrocyclic and
 imino nitroxide radical ligands:
 {[CuL(H2O)](CuL)Mn(IM-2Py)}{[CuL(MeOH)](CuL)Mn(IM-2Py)}(ClO4)4&#x00B7;MeOH
;
_journal_issue 3
_journal_name_full 'New Journal of Chemistry'
_journal_page_first 583
_journal_paper_doi 10.1039/b206475h
_journal_volume 27
_journal_year 2003
_chemical_formula_sum 'C102 H106 Cl4 Cu4 Mn2 N22 O29'
_chemical_formula_weight 2609.93
_chemical_name_systematic
; 
? 
;
_space_group_IT_number 2
_symmetry_cell_setting triclinic
_symmetry_space_group_name_Hall '-P 1'
_symmetry_space_group_name_H-M 'P -1'
_atom_sites_solution_hydrogens geom
_atom_sites_solution_primary direct
_atom_sites_solution_secondary difmap
_audit_creation_method SHELXL-97
_cell_angle_alpha 87.217(6)
_cell_angle_beta 75.768(6)
_cell_angle_gamma 78.204(7)
_cell_formula_units_Z 2
_cell_length_a 14.582(4)
_cell_length_b 15.677(5)
_cell_length_c 25.158(8)
_cell_measurement_temperature 293(2)
_cell_volume 5457(3)
_computing_cell_refinement 'Bruker SMART'
_computing_data_collection 'Bruker SMART'
_computing_data_reduction 'Bruker SHELXTL'
_computing_molecular_graphics 'Bruker SHELXTL'
_computing_publication_material 'Bruker SHELXTL'
_computing_structure_refinement 'SHELXL-97 (Sheldrick, 1997)'
_computing_structure_solution 'SHELXS-97 (Sheldrick, 1990)'
_diffrn_ambient_temperature 293(2)
_diffrn_measured_fraction_theta_full 0.989
_diffrn_measured_fraction_theta_max 0.989
_diffrn_measurement_device_type 'CCD area detector'
_diffrn_measurement_method 'phi and omega scans'
_diffrn_radiation_monochromator graphite
_diffrn_radiation_source 'fine-focus sealed tube'
_diffrn_radiation_type MoK\a
_diffrn_radiation_wavelength 0.71073
_diffrn_reflns_av_R_equivalents 0.0971
_diffrn_reflns_av_sigmaI/netI 0.3607
_diffrn_reflns_limit_h_max 17
_diffrn_reflns_limit_h_min -14
_diffrn_reflns_limit_k_max 18
_diffrn_reflns_limit_k_min -13
_diffrn_reflns_limit_l_max 29
_diffrn_reflns_limit_l_min -29
_diffrn_reflns_number 22598
_diffrn_reflns_theta_full 25.03
_diffrn_reflns_theta_max 25.03
_diffrn_reflns_theta_min 2.13
_exptl_absorpt_coefficient_mu 1.176
_exptl_absorpt_correction_T_max 0.7988
_exptl_absorpt_correction_T_min 0.7193
_exptl_absorpt_correction_type multi-scan
_exptl_absorpt_process_details SADABS
_exptl_crystal_density_diffrn 1.588
_exptl_crystal_density_method 'not measured'
_exptl_crystal_F_000 2676
_exptl_crystal_size_max 0.30
_exptl_crystal_size_mid 0.25
_exptl_crystal_size_min 0.20
_refine_diff_density_max 0.674
_refine_diff_density_min -0.766
_refine_diff_density_rms 0.119
_refine_ls_extinction_method none
_refine_ls_goodness_of_fit_ref 0.937
_refine_ls_hydrogen_treatment mixed
_refine_ls_matrix_type full
_refine_ls_number_parameters 1477
_refine_ls_number_reflns 19081
_refine_ls_number_restraints 17
_refine_ls_restrained_S_all 0.940
_refine_ls_R_factor_all 0.3005
_refine_ls_R_factor_gt 0.0834
_refine_ls_shift/su_max 0.048
_refine_ls_shift/su_mean 0.001
_refine_ls_structure_factor_coef Fsqd
_refine_ls_weighting_details 'calc w=1/[\s^2^(Fo^2^)+(0.0900P)^2^+0.0000P] where P=(Fo^2^+2Fc^2^)/3'
_refine_ls_weighting_scheme calc
_refine_ls_wR_factor_gt 0.1701
_refine_ls_wR_factor_ref 0.2585
_reflns_number_gt 5747
_reflns_number_total 19081
_reflns_threshold_expression >2sigma(I)
_cod_data_source_file b206475h.txt
_cod_data_source_block 010322a
_cod_depositor_comments
;
The following automatic conversions were performed:
'_symmetry_cell_setting' value 'Triclinic' changed to 'triclinic'
according to '/home/saulius/struct/CIF-dictionaries/cif_core.dic'
dictionary named 'cif_core.dic' version 2.4.1 from
2010-06-29.

'_exptl_absorpt_correction_type' value 'MULTI-SCAN' changed
to 'multi-scan' according to
'/home/saulius/struct/CIF-dictionaries/cif_core.dic' dictionary named
'cif_core.dic' version 2.4.1 from 2010-06-29.

Automatic conversion script
Id: cif_fix_enum 1527 2010-12-29 10:47:43Z saulius 
;
_cod_original_sg_symbol_H-M P-1
_cod_database_code 7050415

loop_
_symmetry_equiv_pos_as_xyz
'x, y, z'
'-x, -y, -z'

loop_
_atom_site_label
_atom_site_type_symbol
_atom_site_fract_x
_atom_site_fract_y
_atom_site_fract_z
_atom_site_U_iso_or_equiv
_atom_site_adp_type
_atom_site_occupancy
_atom_site_symmetry_multiplicity
_atom_site_calc_flag
_atom_site_refinement_flags
_atom_site_disorder_assembly
_atom_site_disorder_group
Cu1 Cu 0.82239(12) 1.01506(11) -0.06551(6) 0.0400(5) Uani 1 1 d . . .
Cu2 Cu 0.48457(11) 0.93244(11) 0.21691(6) 0.0409(5) Uani 1 1 d . . .
Cu3 Cu 0.46732(11) 0.58430(11) 0.28634(6) 0.0334(4) Uani 1 1 d . . .
Cu4 Cu 0.16711(11) 0.47380(11) 0.56521(6) 0.0361(5) Uani 1 1 d . . .
Mn1 Mn 0.78656(13) 0.74358(13) 0.07219(8) 0.0343(5) Uani 1 1 d . . .
Mn2 Mn 0.20708(12) 0.77325(13) 0.45010(8) 0.0298(5) Uani 1 1 d . . .
O1 O 0.7101(6) 0.8223(6) 0.0166(3) 0.042(2) Uani 1 1 d . . .
O2 O 0.8977(6) 0.7986(6) 0.0159(3) 0.040(2) Uani 1 1 d . . .
O3 O 0.6493(6) 0.7318(6) 0.1272(4) 0.045(2) Uani 1 1 d . . .
O4 O 0.7538(5) 0.8480(5) 0.1340(3) 0.039(2) Uani 1 1 d . . .
O5 O 0.861(2) 0.3975(11) 0.0655(13) 0.306(17) Uani 1 1 d . . .
O6 O 0.8505(9) 1.0003(8) -0.1614(4) 0.087(4) Uani 1 1 d . . .
O7 O 0.2114(6) 0.6849(6) 0.3823(3) 0.041(2) Uani 1 1 d . . .
O8 O 0.3370(6) 0.7807(6) 0.3876(3) 0.040(2) Uani 1 1 d . . .
O9 O 0.2867(5) 0.6702(5) 0.4926(3) 0.036(2) Uani 1 1 d . . .
O10 O 0.0988(5) 0.7096(5) 0.5004(3) 0.033(2) Uani 1 1 d . . .
O11 O 0.1570(8) 1.1001(7) 0.5251(5) 0.083(4) Uani 1 1 d . . .
O12 O 0.1278(8) 0.5014(8) 0.6598(5) 0.086(4) Uani 1 1 d . . .
H12C H 0.0706 0.5244 0.6765 0.104 Uiso 1 1 d R . .
N1 N 0.9135(8) 0.9120(7) -0.0468(4) 0.040(3) Uani 1 1 d . . .
N2 N 0.7306(8) 0.9333(7) -0.0473(4) 0.039(3) Uani 1 1 d . . .
N3 N 0.7068(9) 1.1157(8) -0.0585(4) 0.047(3) Uani 1 1 d . . .
N4 N 0.9227(9) 1.0877(8) -0.0729(4) 0.046(3) Uani 1 1 d . . .
N5 N 0.6217(7) 0.9303(7) 0.1938(4) 0.030(3) Uani 1 1 d . . .
N6 N 0.5136(7) 0.8182(7) 0.1831(4) 0.031(3) Uani 1 1 d . . .
N7 N 0.3575(8) 0.9226(8) 0.2575(5) 0.048(3) Uani 1 1 d . . .
N8 N 0.4529(8) 1.0590(8) 0.2223(4) 0.048(3) Uani 1 1 d . . .
N9 N 0.8787(8) 0.6450(8) 0.1163(5) 0.049(3) Uani 1 1 d . . .
N10 N 0.7952(9) 0.6139(9) 0.0387(5) 0.054(3) Uani 1 1 d . . .
N11 N 0.8277(14) 0.4724(11) 0.0469(10) 0.123(7) Uani 1 1 d . . .
N12 N 0.4548(6) 0.6969(6) 0.3185(4) 0.022(2) Uani 1 1 d . . .
N13 N 0.3303(7) 0.5987(7) 0.3150(4) 0.031(3) Uani 1 1 d . . .
N14 N 0.4852(8) 0.4580(8) 0.2803(4) 0.043(3) Uani 1 1 d . . .
N15 N 0.5960(7) 0.5808(7) 0.2428(4) 0.034(3) Uani 1 1 d . . .
N16 N 0.2642(6) 0.5488(7) 0.5494(4) 0.034(3) Uani 1 1 d . . .
N17 N 0.0802(7) 0.5843(7) 0.5509(4) 0.033(3) Uani 1 1 d . . .
N18 N 0.0643(8) 0.4050(7) 0.5730(4) 0.040(3) Uani 1 1 d . . .
N19 N 0.2771(8) 0.3693(7) 0.5590(4) 0.039(3) Uani 1 1 d . . .
N20 N 0.1138(7) 0.9001(7) 0.4287(4) 0.030(3) Uani 1 1 d . . .
N21 N 0.2324(7) 0.8791(6) 0.4956(4) 0.028(2) Uani 1 1 d . . .
N22 N 0.1987(8) 1.0178(8) 0.5219(5) 0.051(3) Uani 1 1 d . . .
C1 C 0.8677(9) 0.8573(9) -0.0141(5) 0.032(3) Uani 1 1 d . . .
C2 C 0.7587(9) 0.8716(8) -0.0129(5) 0.029(3) Uani 1 1 d . . .
C3 C 0.6374(9) 0.9455(10) -0.0576(5) 0.035(3) Uani 1 1 d . . .
C4 C 0.5978(10) 0.8743(10) -0.0653(5) 0.051(4) Uani 1 1 d . . .
H4A H 0.6323 0.8179 -0.0633 0.061 Uiso 1 1 calc R . .
C5 C 0.5077(10) 0.8879(11) -0.0761(5) 0.052(4) Uani 1 1 d . . .
H5A H 0.4818 0.8405 -0.0814 0.062 Uiso 1 1 calc R . .
C6 C 0.4564(10) 0.9700(12) -0.0789(6) 0.057(5) Uani 1 1 d . . .
H6A H 0.3947 0.9786 -0.0848 0.068 Uiso 1 1 calc R . .
C7 C 0.4957(10) 1.0393(10) -0.0732(6) 0.051(4) Uani 1 1 d . . .
H7A H 0.4597 1.0952 -0.0751 0.061 Uiso 1 1 calc R . .
C8 C 0.5878(10) 1.0298(9) -0.0647(5) 0.037(3) Uani 1 1 d . . .
C9 C 0.6230(9) 1.1066(9) -0.0598(5) 0.037(3) Uani 1 1 d . . .
H9A H 0.5773 1.1582 -0.0570 0.044 Uiso 1 1 calc R . .
C10 C 0.7238(12) 1.2040(10) -0.0541(6) 0.065(5) Uani 1 1 d . . .
H10A H 0.7331 1.2119 -0.0179 0.078 Uiso 1 1 calc R . .
H10B H 0.6676 1.2464 -0.0585 0.078 Uiso 1 1 calc R . .
C11 C 0.8116(13) 1.2195(10) -0.0971(7) 0.072(5) Uani 1 1 d . . .
H11A H 0.8150 1.1911 -0.1311 0.086 Uiso 1 1 calc R . .
H11B H 0.8069 1.2815 -0.1040 0.086 Uiso 1 1 calc R . .
C12 C 0.9009(12) 1.1837(10) -0.0772(7) 0.068(5) Uani 1 1 d . . .
H12A H 0.9554 1.2023 -0.1020 0.082 Uiso 1 1 calc R . .
H12B H 0.8935 1.2084 -0.0414 0.082 Uiso 1 1 calc R . .
C13 C 1.0107(11) 1.0577(10) -0.0740(5) 0.048(4) Uani 1 1 d . . .
H13A H 1.0490 1.0993 -0.0771 0.058 Uiso 1 1 calc R . .
C14 C 1.0611(9) 0.9669(10) -0.0713(5) 0.042(4) Uani 1 1 d . . .
C15 C 1.1616(11) 0.9544(11) -0.0832(6) 0.057(4) Uani 1 1 d . . .
H15A H 1.1915 1.0022 -0.0893 0.068 Uiso 1 1 calc R . .
C16 C 1.2165(10) 0.8715(12) -0.0860(6) 0.062(5) Uani 1 1 d . . .
H16A H 1.2834 0.8624 -0.0934 0.075 Uiso 1 1 calc R . .
C17 C 1.1712(10) 0.8048(10) -0.0778(5) 0.050(4) Uani 1 1 d . . .
H17A H 1.2087 0.7488 -0.0807 0.060 Uiso 1 1 calc R . .
C18 C 1.0704(9) 0.8135(9) -0.0651(5) 0.044(4) Uani 1 1 d . . .
H18A H 1.0422 0.7646 -0.0599 0.053 Uiso 1 1 calc R . .
C19 C 1.0152(9) 0.8949(9) -0.0605(5) 0.033(3) Uani 1 1 d . . .
C20 C 0.6667(9) 0.8656(9) 0.1615(5) 0.033(3) Uani 1 1 d . . .
C21 C 0.6063(9) 0.7977(9) 0.1568(5) 0.036(3) Uani 1 1 d . . .
C22 C 0.4472(9) 0.7634(10) 0.1822(5) 0.040(4) Uani 1 1 d . . .
C23 C 0.4682(11) 0.6900(10) 0.1516(6) 0.056(4) Uani 1 1 d . . .
H23A H 0.5293 0.6753 0.1282 0.067 Uiso 1 1 calc R . .
C24 C 0.4018(11) 0.6344(10) 0.1533(6) 0.057(4) Uani 1 1 d . . .
H24A H 0.4211 0.5830 0.1331 0.068 Uiso 1 1 calc R . .
C25 C 0.3089(11) 0.6566(12) 0.1849(7) 0.060(5) Uani 1 1 d . . .
H25A H 0.2641 0.6220 0.1853 0.072 Uiso 1 1 calc R . .
C26 C 0.2845(11) 0.7304(12) 0.2156(7) 0.064(5) Uani 1 1 d . . .
H26A H 0.2222 0.7445 0.2378 0.077 Uiso 1 1 calc R . .
C27 C 0.3495(10) 0.7880(11) 0.2156(6) 0.048(4) Uani 1 1 d . . .
C28 C 0.3138(10) 0.8620(12) 0.2528(6) 0.057(5) Uani 1 1 d . . .
H28A H 0.2523 0.8655 0.2755 0.069 Uiso 1 1 calc R . .
C29 C 0.3090(10) 0.9897(11) 0.3003(6) 0.065(5) Uani 1 1 d . . .
H29A H 0.3522 0.9948 0.3233 0.079 Uiso 1 1 calc R . .
H29B H 0.2519 0.9726 0.3233 0.079 Uiso 1 1 calc R . .
C30 C 0.2805(10) 1.0773(12) 0.2737(7) 0.069(5) Uani 1 1 d . . .
H30A H 0.2192 1.0787 0.2647 0.083 Uiso 1 1 calc R . .
H30B H 0.2699 1.1225 0.3008 0.083 Uiso 1 1 calc R . .
C31 C 0.3499(11) 1.1003(11) 0.2230(6) 0.073(5) Uani 1 1 d . . .
H31A H 0.3435 1.1631 0.2209 0.088 Uiso 1 1 calc R . .
H31B H 0.3336 1.0812 0.1910 0.088 Uiso 1 1 calc R . .
C32 C 0.5108(11) 1.1090(9) 0.2196(5) 0.049(4) Uani 1 1 d . . .
H32A H 0.4863 1.1685 0.2187 0.059 Uiso 1 1 calc R . .
C33 C 0.6146(11) 1.0815(10) 0.2177(5) 0.048(4) Uani 1 1 d . . .
C34 C 0.6600(15) 1.1449(12) 0.2313(6) 0.077(5) Uani 1 1 d . . .
H34A H 0.6261 1.2020 0.2377 0.092 Uiso 1 1 calc R . .
C35 C 0.7539(16) 1.1237(14) 0.2353(8) 0.091(6) Uani 1 1 d . . .
H35A H 0.7833 1.1660 0.2450 0.109 Uiso 1 1 calc R . .
C36 C 0.8035(12) 1.0415(13) 0.2253(6) 0.067(5) Uani 1 1 d . . .
H36A H 0.8669 1.0275 0.2288 0.080 Uiso 1 1 calc R . .
C37 C 0.7640(11) 0.9792(10) 0.2103(6) 0.052(4) Uani 1 1 d . . .
H37A H 0.8014 0.9236 0.2028 0.063 Uiso 1 1 calc R . .
C38 C 0.6671(10) 0.9953(10) 0.2056(5) 0.042(4) Uani 1 1 d . . .
C39 C 0.9162(10) 0.6650(11) 0.1555(6) 0.058(5) Uani 1 1 d . . .
H39A H 0.9115 0.7234 0.1632 0.069 Uiso 1 1 calc R . .
C40 C 0.9640(14) 0.5992(16) 0.1866(8) 0.095(7) Uani 1 1 d . . .
H40A H 0.9983 0.6140 0.2103 0.114 Uiso 1 1 calc R . .
C41 C 0.9581(16) 0.5161(16) 0.1809(9) 0.106(8) Uani 1 1 d . . .
H41A H 0.9790 0.4741 0.2050 0.127 Uiso 1 1 calc R . .
C42 C 0.9218(12) 0.4922(13) 0.1399(9) 0.095(7) Uani 1 1 d . . .
H42 H 0.9248 0.4339 0.1327 0.114 Uiso 1 1 calc R . .
C43 C 0.8782(11) 0.5621(11) 0.1078(8) 0.070(5) Uani 1 1 d . . .
C44 C 0.8345(12) 0.5499(11) 0.0639(8) 0.062(5) Uani 1 1 d . . .
C45 C 0.7858(17) 0.4792(12) 0.0014(10) 0.101(8) Uani 1 1 d . . .
C46 C 0.7542(12) 0.5800(12) -0.0041(7) 0.069(5) Uani 1 1 d . . .
C47 C 0.8610(18) 0.4416(13) -0.0509(11) 0.214(16) Uani 1 1 d . . .
H47A H 0.8791 0.3796 -0.0474 0.321 Uiso 1 1 calc R . .
H47B H 0.9170 0.4671 -0.0558 0.321 Uiso 1 1 calc R . .
H47C H 0.8335 0.4548 -0.0821 0.321 Uiso 1 1 calc R . .
C48 C 0.7071(17) 0.4314(15) 0.0095(10) 0.164(11) Uani 1 1 d . . .
H48A H 0.6583 0.4530 0.0417 0.246 Uiso 1 1 calc R . .
H48B H 0.7317 0.3705 0.0140 0.246 Uiso 1 1 calc R . .
H48C H 0.6798 0.4393 -0.0218 0.246 Uiso 1 1 calc R . .
C49 C 0.7948(17) 0.6241(13) -0.0598(7) 0.131(9) Uani 1 1 d . . .
H49A H 0.8631 0.6025 -0.0717 0.197 Uiso 1 1 calc R . .
H49B H 0.7825 0.6861 -0.0548 0.197 Uiso 1 1 calc R . .
H49C H 0.7637 0.6107 -0.0869 0.197 Uiso 1 1 calc R . .
C50 C 0.6441(11) 0.6161(14) 0.0126(8) 0.118(8) Uani 1 1 d . . .
H50A H 0.6167 0.5904 0.0467 0.177 Uiso 1 1 calc R . .
H50B H 0.6149 0.6021 -0.0153 0.177 Uiso 1 1 calc R . .
H50C H 0.6323 0.6783 0.0168 0.177 Uiso 1 1 calc R . .
C51 C 0.2949(9) 0.6648(8) 0.3507(5) 0.032(3) Uani 1 1 d . . .
C52 C 0.3674(8) 0.7207(8) 0.3530(5) 0.025(3) Uani 1 1 d . . .
C53 C 0.5294(8) 0.7463(9) 0.3158(5) 0.030(3) Uani 1 1 d . . .
C54 C 0.5154(9) 0.8257(8) 0.3426(5) 0.033(3) Uani 1 1 d . . .
H54A H 0.4548 0.8493 0.3643 0.040 Uiso 1 1 calc R . .
C55 C 0.5897(10) 0.8691(9) 0.3373(5) 0.047(4) Uani 1 1 d . . .
H55A H 0.5782 0.9231 0.3540 0.056 Uiso 1 1 calc R . .
C56 C 0.6812(9) 0.8338(10) 0.3075(5) 0.044(4) Uani 1 1 d . . .
H56A H 0.7325 0.8610 0.3067 0.053 Uiso 1 1 calc R . .
C57 C 0.6956(8) 0.7589(9) 0.2794(5) 0.038(4) Uani 1 1 d . . .
H57A H 0.7564 0.7372 0.2572 0.046 Uiso 1 1 calc R . .
C58 C 0.6216(8) 0.7136(9) 0.2827(5) 0.031(3) Uani 1 1 d . . .
C59 C 0.6453(10) 0.6379(10) 0.2455(5) 0.044(4) Uani 1 1 d . . .
H59A H 0.7049 0.6310 0.2204 0.053 Uiso 1 1 calc R . .
C60 C 0.6346(9) 0.5118(9) 0.2001(5) 0.045(4) Uani 1 1 d . . .
H60A H 0.6942 0.5233 0.1764 0.054 Uiso 1 1 calc R . .
H60B H 0.5887 0.5137 0.1777 0.054 Uiso 1 1 calc R . .
C61 C 0.6541(10) 0.4207(10) 0.2248(6) 0.058(4) Uani 1 1 d . . .
H61A H 0.6517 0.3784 0.1985 0.070 Uiso 1 1 calc R . .
H61B H 0.7190 0.4089 0.2304 0.070 Uiso 1 1 calc R . .
C62 C 0.5844(9) 0.4077(10) 0.2786(6) 0.055(4) Uani 1 1 d . . .
H62A H 0.5827 0.3463 0.2835 0.066 Uiso 1 1 calc R . .
H62B H 0.6068 0.4264 0.3085 0.066 Uiso 1 1 calc R . .
C63 C 0.4177(11) 0.4155(9) 0.2829(5) 0.046(4) Uani 1 1 d . . .
H63A H 0.4353 0.3550 0.2820 0.055 Uiso 1 1 calc R . .
C64 C 0.3130(12) 0.4544(9) 0.2875(6) 0.051(4) Uani 1 1 d . . .
C65 C 0.2594(13) 0.4002(12) 0.2767(7) 0.078(6) Uani 1 1 d . . .
H65A H 0.2870 0.3426 0.2666 0.094 Uiso 1 1 calc R . .
C66 C 0.1597(13) 0.4330(12) 0.2811(6) 0.066(5) Uani 1 1 d . . .
H66A H 0.1215 0.3952 0.2754 0.079 Uiso 1 1 calc R . .
C67 C 0.1172(12) 0.5198(12) 0.2938(6) 0.063(5) Uani 1 1 d . . .
H67A H 0.0523 0.5412 0.2951 0.076 Uiso 1 1 calc R . .
C68 C 0.1756(9) 0.5728(9) 0.3043(5) 0.037(3) Uani 1 1 d . . .
H68A H 0.1486 0.6311 0.3123 0.044 Uiso 1 1 calc R . .
C69 C 0.2742(9) 0.5432(9) 0.3035(5) 0.034(3) Uani 1 1 d . . .
C70 C 0.2371(9) 0.6206(9) 0.5217(5) 0.033(3) Uani 1 1 d . . .
C71 C 0.1278(8) 0.6403(8) 0.5238(5) 0.026(3) Uani 1 1 d . . .
C72 C -0.0209(8) 0.5991(9) 0.5607(5) 0.030(3) Uani 1 1 d . . .
C73 C -0.0770(9) 0.6862(9) 0.5678(5) 0.049(4) Uani 1 1 d . . .
H73A H -0.0470 0.7336 0.5662 0.059 Uiso 1 1 calc R . .
C74 C -0.1793(9) 0.6988(11) 0.5772(6) 0.059(5) Uani 1 1 d . . .
H74A H -0.2159 0.7551 0.5822 0.070 Uiso 1 1 calc R . .
C75 C -0.2257(10) 0.6296(11) 0.5791(6) 0.057(5) Uani 1 1 d . . .
H75A H -0.2922 0.6386 0.5837 0.068 Uiso 1 1 calc R . .
C76 C -0.1689(10) 0.5461(11) 0.5739(6) 0.055(4) Uani 1 1 d . . .
H76A H -0.1986 0.4987 0.5752 0.066 Uiso 1 1 calc R . .
C77 C -0.0691(8) 0.5313(9) 0.5666(5) 0.032(3) Uani 1 1 d . . .
C78 C -0.0232(10) 0.4404(8) 0.5707(5) 0.034(3) Uani 1 1 d . . .
H78A H -0.0634 0.4009 0.5718 0.041 Uiso 1 1 calc R . .
C79 C 0.0776(10) 0.3092(9) 0.5826(6) 0.051(4) Uani 1 1 d . . .
H79A H 0.0218 0.2971 0.6097 0.061 Uiso 1 1 calc R . .
H79B H 0.0805 0.2805 0.5488 0.061 Uiso 1 1 calc R . .
C80 C 0.1656(10) 0.2716(9) 0.6017(6) 0.061(5) Uani 1 1 d . . .
H80A H 0.1667 0.2104 0.6101 0.074 Uiso 1 1 calc R . .
H80B H 0.1641 0.3010 0.6350 0.074 Uiso 1 1 calc R . .
C81 C 0.2575(10) 0.2808(9) 0.5580(6) 0.057(4) Uani 1 1 d . . .
H81A H 0.3119 0.2384 0.5649 0.068 Uiso 1 1 calc R . .
H81B H 0.2497 0.2691 0.5221 0.068 Uiso 1 1 calc R . .
C82 C 0.3608(11) 0.3730(9) 0.5602(5) 0.044(4) Uani 1 1 d . . .
H82A H 0.4025 0.3192 0.5588 0.053 Uiso 1 1 calc R . .
C83 C 0.4039(10) 0.4469(11) 0.5633(5) 0.042(4) Uani 1 1 d . . .
C84 C 0.5001(10) 0.4276(11) 0.5713(5) 0.050(4) Uani 1 1 d . . .
H84A H 0.5343 0.3706 0.5710 0.060 Uiso 1 1 calc R . .
C85 C 0.5405(11) 0.4987(11) 0.5797(6) 0.058(5) Uani 1 1 d . . .
H85A H 0.6023 0.4882 0.5856 0.070 Uiso 1 1 calc R . .
C86 C 0.4913(10) 0.5825(10) 0.5793(6) 0.048(4) Uani 1 1 d . . .
H86A H 0.5188 0.6279 0.5864 0.058 Uiso 1 1 calc R . .
C87 C 0.3990(9) 0.6008(11) 0.5683(5) 0.052(4) Uani 1 1 d . . .
H87A H 0.3668 0.6581 0.5664 0.062 Uiso 1 1 calc R . .
C88 C 0.3569(8) 0.5321(9) 0.5604(5) 0.033(3) Uani 1 1 d . . .
C89 C 0.0650(9) 0.9069(10) 0.3898(6) 0.049(4) Uani 1 1 d . . .
H89A H 0.0593 0.8561 0.3744 0.059 Uiso 1 1 calc R . .
C90 C 0.0227(10) 0.9855(11) 0.3713(7) 0.063(5) Uani 1 1 d . . .
H90A H -0.0114 0.9873 0.3444 0.076 Uiso 1 1 calc R . .
C91 C 0.0313(11) 1.0605(12) 0.3927(6) 0.071(5) Uani 1 1 d . . .
H91A H 0.0053 1.1144 0.3799 0.085 Uiso 1 1 calc R . .
C92 C 0.0814(9) 1.0549(10) 0.4355(6) 0.053(4) Uani 1 1 d . . .
H92A H 0.0855 1.1046 0.4526 0.064 Uiso 1 1 calc R . .
C93 C 0.1225(8) 0.9745(9) 0.4501(5) 0.031(3) Uani 1 1 d . . .
C94 C 0.1834(8) 0.9571(9) 0.4898(5) 0.035(3) Uani 1 1 d . . .
C95 C 0.2817(9) 0.9821(9) 0.5467(6) 0.046(4) Uani 1 1 d . . .
C96 C 0.2924(9) 0.8820(9) 0.5363(5) 0.038(3) Uani 1 1 d . . .
C97 C 0.2559(10) 1.0111(10) 0.6065(6) 0.071(5) Uani 1 1 d . . .
H97A H 0.2510 1.0730 0.6081 0.107 Uiso 1 1 calc R . .
H97B H 0.3052 0.9820 0.6240 0.107 Uiso 1 1 calc R . .
H97C H 0.1952 0.9966 0.6250 0.107 Uiso 1 1 calc R . .
C98 C 0.3688(11) 1.0217(10) 0.5165(8) 0.088(6) Uani 1 1 d . . .
H98A H 0.3563 1.0825 0.5253 0.133 Uiso 1 1 calc R . .
H98B H 0.3787 1.0148 0.4777 0.133 Uiso 1 1 calc R . .
H98C H 0.4255 0.9924 0.5278 0.133 Uiso 1 1 calc R . .
C99 C 0.3929(8) 0.8327(10) 0.5120(6) 0.055(4) Uani 1 1 d . . .
H99A H 0.3912 0.7727 0.5072 0.082 Uiso 1 1 calc R . .
H99B H 0.4335 0.8364 0.5363 0.082 Uiso 1 1 calc R . .
H99C H 0.4180 0.8575 0.4772 0.082 Uiso 1 1 calc R . .
C100 C 0.2452(9) 0.8352(10) 0.5876(5) 0.057(4) Uani 1 1 d . . .
H10C H 0.2533 0.7744 0.5796 0.085 Uiso 1 1 calc R . .
H10D H 0.1776 0.8604 0.5986 0.085 Uiso 1 1 calc R . .
H10E H 0.2752 0.8414 0.6168 0.085 Uiso 1 1 calc R . .
C101 C 0.1985(14) 0.4799(13) 0.6872(7) 0.108(7) Uani 1 1 d . . .
H10F H 0.1722 0.4945 0.7253 0.163 Uiso 1 1 calc R . .
H10G H 0.2489 0.5114 0.6722 0.163 Uiso 1 1 calc R . .
H10H H 0.2243 0.4184 0.6837 0.163 Uiso 1 1 calc R . .
Cl1 Cl 0.4906(6) 0.3498(4) 0.1226(3) 0.1067(19) Uani 1 1 d . . .
O13 O 0.4082(15) 0.335(3) 0.1368(14) 0.42(3) Uani 1 1 d . . .
O14 O 0.533(2) 0.3060(19) 0.1575(13) 0.34(2) Uani 1 1 d . . .
O15 O 0.507(2) 0.4269(12) 0.1240(11) 0.315(17) Uani 1 1 d . . .
O16 O 0.5280(19) 0.3162(15) 0.0737(7) 0.248(13) Uani 1 1 d . . .
Cl2 Cl 0.9969(4) 0.8272(4) 0.2568(2) 0.0907(17) Uani 1 1 d . . .
O17 O 1.0692(14) 0.8813(17) 0.2504(10) 0.247(12) Uani 1 1 d . . .
O18 O 1.0399(12) 0.7538(13) 0.2727(12) 0.269(15) Uani 1 1 d . . .
O19 O 0.9723(15) 0.8268(16) 0.2108(9) 0.243(12) Uani 1 1 d . . .
O20 O 0.9190(10) 0.8758(14) 0.2953(8) 0.194(9) Uani 1 1 d . . .
Cl3 Cl 0.4427(4) 0.1637(4) 0.3759(2) 0.0826(16) Uani 1 1 d D . .
O21 O 0.5149(11) 0.0883(9) 0.3721(7) 0.180(8) Uani 1 1 d D . .
O22 O 0.3650(14) 0.1179(17) 0.3786(11) 0.46(3) Uani 1 1 d D . .
O23 O 0.4132(12) 0.2105(11) 0.3306(5) 0.038(5) Uani 0.50 1 d PDU . .
O23' O 0.521(4) 0.214(2) 0.3572(14) 0.23(3) Uani 0.50 1 d P . .
O24 O 0.4106(8) 0.2048(8) 0.4282(4) 0.103(4) Uani 1 1 d D . .
Cl4 Cl 0.0829(6) 0.7188(5) 0.7064(3) 0.116(2) Uani 1 1 d . . .
O25 O 0.1904(16) 0.6914(18) 0.6957(12) 0.289(15) Uani 1 1 d . . .
O26 O 0.066(2) 0.6910(16) 0.6606(11) 0.274(14) Uani 1 1 d . . .
O27 O 0.0500(18) 0.6714(17) 0.7471(10) 0.298(17) Uani 1 1 d . . .
O28 O 0.0565(13) 0.8083(11) 0.7105(7) 0.177(8) Uani 1 1 d . . .
C102 C 0.877(3) 0.777(2) -0.1592(14) 0.29(3) Uani 1 1 d D . .
O29 O 0.8989(19) 0.851(3) -0.1909(11) 0.56(5) Uani 1 1 d D . .

loop_
_atom_site_aniso_label
_atom_site_aniso_U_11
_atom_site_aniso_U_22
_atom_site_aniso_U_33
_atom_site_aniso_U_23
_atom_site_aniso_U_13
_atom_site_aniso_U_12
Cu1 0.0474(11) 0.0331(11) 0.0414(11) 0.0100(8) -0.0145(8) -0.0101(9)
Cu2 0.0308(10) 0.0453(12) 0.0397(11) -0.0014(9) -0.0021(8) 0.0007(8)
Cu3 0.0277(9) 0.0343(11) 0.0353(10) -0.0028(8) -0.0027(7) -0.0051(8)
Cu4 0.0338(10) 0.0281(10) 0.0452(11) 0.0061(8) -0.0111(8) -0.0031(8)
Mn1 0.0302(11) 0.0271(13) 0.0412(13) 0.0056(10) -0.0011(10) -0.0061(10)
Mn2 0.0235(11) 0.0273(12) 0.0361(12) 0.0025(10) -0.0037(9) -0.0044(9)
O1 0.036(5) 0.049(7) 0.054(6) 0.014(5) -0.026(5) -0.024(5)
O2 0.037(5) 0.034(6) 0.043(6) 0.022(5) -0.007(4) -0.003(5)
O3 0.039(6) 0.038(6) 0.052(6) -0.006(5) 0.003(5) -0.012(5)
O4 0.021(5) 0.042(6) 0.049(6) -0.002(5) 0.005(4) -0.013(4)
O5 0.47(4) 0.020(10) 0.50(4) -0.009(17) -0.28(3) 0.007(16)
O6 0.101(9) 0.100(11) 0.059(8) -0.007(7) -0.024(7) -0.015(8)
O7 0.031(5) 0.041(6) 0.047(6) 0.001(5) 0.002(5) -0.011(5)
O8 0.036(5) 0.037(6) 0.039(6) -0.005(5) 0.006(4) -0.009(5)
O9 0.022(5) 0.031(6) 0.054(6) 0.010(5) -0.008(4) -0.011(4)
O10 0.029(5) 0.021(5) 0.048(6) 0.014(4) -0.014(4) -0.001(4)
O11 0.103(9) 0.035(7) 0.113(10) -0.012(7) -0.057(7) 0.019(6)
O12 0.058(8) 0.110(11) 0.087(9) 0.011(8) -0.028(7) 0.005(7)
N1 0.054(8) 0.036(7) 0.030(7) 0.016(6) -0.007(6) -0.020(6)
N2 0.049(7) 0.023(7) 0.041(7) 0.008(6) -0.008(6) -0.002(6)
N3 0.065(9) 0.035(8) 0.047(8) 0.014(6) -0.023(7) -0.018(7)
N4 0.079(9) 0.036(8) 0.025(7) 0.010(6) -0.015(6) -0.014(7)
N5 0.036(7) 0.029(7) 0.027(6) -0.004(5) -0.012(5) -0.005(6)
N6 0.017(6) 0.031(7) 0.044(7) 0.003(5) -0.008(5) 0.001(5)
N7 0.037(7) 0.055(9) 0.053(8) -0.001(7) -0.012(6) -0.010(7)
N8 0.042(8) 0.044(8) 0.046(8) 0.011(6) -0.003(6) 0.003(7)
N9 0.056(8) 0.037(8) 0.053(8) 0.008(7) -0.008(7) -0.011(7)
N10 0.068(9) 0.057(10) 0.036(8) 0.009(7) -0.010(7) -0.013(8)
N11 0.154(18) 0.042(12) 0.19(2) -0.047(14) -0.059(15) -0.028(12)
N12 0.021(6) 0.019(6) 0.029(6) 0.013(5) -0.013(5) -0.009(5)
N13 0.032(6) 0.028(7) 0.040(7) -0.003(6) -0.015(5) -0.014(5)
N14 0.058(8) 0.046(8) 0.026(7) -0.005(6) -0.007(6) -0.016(7)
N15 0.028(6) 0.037(7) 0.034(7) -0.003(6) -0.003(5) -0.004(6)
N16 0.018(6) 0.043(8) 0.042(7) 0.011(6) -0.013(5) 0.000(5)
N17 0.022(6) 0.043(7) 0.032(7) 0.009(6) -0.004(5) -0.009(5)
N18 0.056(8) 0.021(7) 0.044(7) 0.001(6) -0.011(6) -0.007(6)
N19 0.034(7) 0.024(7) 0.063(8) 0.011(6) -0.015(6) -0.013(6)
N20 0.023(6) 0.031(7) 0.028(6) -0.006(5) 0.003(5) 0.004(5)
N21 0.026(6) 0.021(6) 0.039(7) 0.001(5) -0.009(5) -0.005(5)
N22 0.060(8) 0.035(8) 0.056(8) -0.018(7) -0.017(7) 0.003(7)
C1 0.034(8) 0.027(8) 0.041(9) -0.006(7) -0.015(7) -0.013(7)
C2 0.030(8) 0.024(8) 0.031(8) 0.001(6) -0.002(6) -0.008(6)
C3 0.024(8) 0.044(10) 0.037(9) 0.002(7) -0.009(6) -0.004(7)
C4 0.038(9) 0.053(11) 0.057(10) -0.010(8) -0.013(8) 0.009(8)
C5 0.038(9) 0.063(12) 0.050(10) 0.005(9) -0.009(7) -0.006(9)
C6 0.040(10) 0.078(14) 0.047(10) 0.000(9) -0.021(8) 0.012(10)
C7 0.044(10) 0.043(11) 0.063(11) 0.007(8) -0.021(8) 0.004(8)
C8 0.037(9) 0.033(9) 0.040(9) 0.015(7) -0.007(7) -0.010(7)
C9 0.030(8) 0.044(10) 0.039(9) 0.012(7) -0.016(7) -0.007(7)
C10 0.097(14) 0.037(11) 0.053(11) 0.001(9) -0.028(10) 0.016(10)
C11 0.125(16) 0.035(11) 0.070(13) 0.015(9) -0.044(12) -0.028(11)
C12 0.104(14) 0.031(10) 0.082(13) 0.026(9) -0.044(11) -0.024(10)
C13 0.057(11) 0.040(11) 0.056(10) 0.001(8) -0.021(9) -0.023(9)
C14 0.029(8) 0.058(11) 0.047(9) 0.015(8) -0.011(7) -0.025(8)
C15 0.050(10) 0.077(14) 0.048(10) 0.019(9) -0.012(8) -0.026(10)
C16 0.027(9) 0.087(15) 0.062(11) 0.034(10) 0.003(8) -0.012(10)
C17 0.035(9) 0.062(12) 0.049(10) 0.002(8) -0.002(7) -0.013(8)
C18 0.037(9) 0.044(10) 0.051(9) 0.022(8) -0.014(7) -0.012(8)
C19 0.028(8) 0.041(9) 0.025(8) 0.010(7) 0.006(6) -0.015(7)
C20 0.031(8) 0.032(9) 0.028(8) 0.017(7) -0.001(6) -0.002(7)
C21 0.025(8) 0.032(9) 0.046(9) 0.012(7) -0.004(7) -0.006(7)
C22 0.038(9) 0.045(10) 0.031(8) 0.018(7) -0.004(7) -0.006(8)
C23 0.050(10) 0.052(11) 0.067(11) 0.004(9) -0.008(8) -0.020(9)
C24 0.066(11) 0.041(10) 0.068(11) 0.007(8) -0.018(9) -0.018(9)
C25 0.040(10) 0.078(14) 0.069(12) 0.026(10) -0.023(9) -0.021(10)
C26 0.028(9) 0.085(15) 0.076(13) 0.031(11) -0.010(9) -0.017(10)
C27 0.033(9) 0.075(13) 0.034(9) 0.013(9) -0.012(7) -0.005(9)
C28 0.033(9) 0.090(15) 0.034(9) 0.011(10) 0.009(7) -0.003(9)
C29 0.044(10) 0.081(14) 0.044(10) -0.011(10) 0.012(8) 0.023(9)
C30 0.037(9) 0.091(15) 0.073(13) -0.027(11) -0.004(9) -0.002(10)
C31 0.078(13) 0.060(12) 0.067(12) 0.009(10) -0.012(10) 0.009(10)
C32 0.063(11) 0.025(9) 0.055(10) -0.014(8) -0.005(8) -0.008(8)
C33 0.064(11) 0.047(11) 0.033(9) -0.012(8) 0.003(8) -0.028(9)
C34 0.109(16) 0.055(13) 0.061(12) -0.021(10) -0.015(11) -0.004(12)
C35 0.107(18) 0.070(16) 0.110(16) -0.032(13) -0.047(14) -0.015(14)
C36 0.063(12) 0.076(14) 0.075(12) -0.001(11) -0.024(10) -0.037(11)
C37 0.054(11) 0.043(10) 0.059(10) -0.001(8) -0.016(8) -0.007(9)
C38 0.042(9) 0.045(10) 0.036(9) -0.006(8) -0.003(7) -0.009(8)
C39 0.048(10) 0.067(13) 0.050(11) 0.018(10) 0.004(8) -0.015(9)
C40 0.090(15) 0.11(2) 0.089(15) 0.041(16) -0.026(12) -0.037(15)
C41 0.116(19) 0.10(2) 0.096(18) 0.038(16) -0.045(14) 0.016(16)
C42 0.068(13) 0.070(16) 0.13(2) 0.024(15) -0.017(13) 0.005(11)
C43 0.047(11) 0.042(12) 0.117(17) 0.015(12) -0.008(10) -0.015(9)
C44 0.070(12) 0.033(11) 0.079(13) -0.008(10) -0.011(10) -0.007(9)
C45 0.125(19) 0.046(13) 0.118(19) -0.055(13) 0.021(15) -0.033(13)
C46 0.074(13) 0.063(13) 0.068(13) -0.008(10) -0.002(10) -0.027(11)
C47 0.24(3) 0.046(15) 0.26(3) -0.069(19) 0.12(3) -0.018(17)
C48 0.20(3) 0.14(2) 0.19(3) 0.03(2) -0.05(2) -0.13(2)
C49 0.23(3) 0.102(19) 0.055(13) -0.015(13) -0.034(15) -0.026(18)
C50 0.048(12) 0.15(2) 0.16(2) -0.065(17) -0.021(12) -0.024(13)
C51 0.026(8) 0.029(8) 0.042(9) 0.008(7) -0.009(7) -0.006(7)
C52 0.010(6) 0.031(8) 0.032(8) -0.002(7) -0.004(6) -0.001(6)
C53 0.023(7) 0.052(10) 0.018(7) 0.021(7) -0.007(6) -0.015(7)
C54 0.029(8) 0.022(8) 0.042(8) -0.017(7) 0.005(6) -0.004(6)
C55 0.055(10) 0.042(10) 0.051(10) -0.004(8) -0.011(8) -0.026(8)
C56 0.025(8) 0.071(12) 0.038(9) 0.006(8) -0.001(7) -0.019(8)
C57 0.008(7) 0.046(10) 0.049(9) -0.002(8) 0.013(6) -0.006(7)
C58 0.023(7) 0.048(10) 0.025(8) 0.017(7) -0.008(6) -0.010(7)
C59 0.044(9) 0.054(11) 0.032(9) 0.009(8) 0.001(7) -0.017(8)
C60 0.038(8) 0.053(11) 0.039(9) -0.007(8) 0.006(7) -0.014(8)
C61 0.048(10) 0.053(11) 0.064(11) -0.016(9) -0.019(9) 0.020(8)
C62 0.027(8) 0.050(11) 0.069(11) -0.013(9) 0.001(8) 0.022(7)
C63 0.065(11) 0.016(8) 0.051(10) -0.022(7) 0.002(8) -0.007(8)
C64 0.074(12) 0.027(9) 0.059(10) -0.007(8) -0.012(9) -0.027(9)
C65 0.070(13) 0.067(13) 0.100(14) -0.031(11) 0.002(11) -0.038(11)
C66 0.077(13) 0.071(14) 0.069(12) -0.001(10) -0.026(10) -0.047(12)
C67 0.065(12) 0.085(15) 0.053(11) 0.006(10) -0.029(9) -0.025(11)
C68 0.033(8) 0.053(10) 0.029(8) 0.011(7) -0.009(6) -0.018(8)
C69 0.035(8) 0.036(9) 0.030(8) -0.005(7) -0.002(6) -0.010(7)
C70 0.029(8) 0.031(9) 0.043(9) -0.009(7) -0.017(7) -0.003(7)
C71 0.014(7) 0.016(7) 0.047(9) -0.009(7) -0.010(6) -0.001(6)
C72 0.022(7) 0.039(9) 0.033(8) 0.014(7) -0.014(6) -0.009(7)
C73 0.037(9) 0.035(10) 0.062(10) 0.009(8) 0.001(7) 0.007(7)
C74 0.021(8) 0.067(12) 0.075(12) 0.009(9) 0.001(7) 0.003(8)
C75 0.033(9) 0.063(12) 0.074(11) 0.029(10) -0.004(8) -0.024(9)
C76 0.053(10) 0.070(13) 0.058(10) 0.024(9) -0.030(8) -0.035(10)
C77 0.011(7) 0.049(10) 0.034(8) 0.001(7) -0.002(6) -0.006(7)
C78 0.052(9) 0.022(8) 0.031(8) -0.005(6) -0.005(7) -0.019(7)
C79 0.062(10) 0.031(9) 0.071(11) 0.007(8) -0.025(9) -0.027(8)
C80 0.066(11) 0.038(10) 0.087(13) 0.032(9) -0.028(10) -0.022(9)
C81 0.059(10) 0.032(10) 0.085(12) 0.002(9) -0.046(9) 0.012(8)
C82 0.052(10) 0.037(10) 0.035(9) -0.008(7) -0.007(7) 0.008(8)
C83 0.033(9) 0.062(12) 0.023(8) 0.001(7) -0.005(6) 0.007(8)
C84 0.051(10) 0.053(11) 0.040(9) 0.018(8) -0.008(7) -0.008(9)
C85 0.051(10) 0.066(13) 0.050(10) 0.027(9) -0.020(8) 0.007(10)
C86 0.043(9) 0.039(10) 0.071(11) 0.012(8) -0.023(8) -0.020(8)
C87 0.028(8) 0.067(12) 0.049(10) 0.012(9) -0.005(7) 0.009(8)
C88 0.015(7) 0.032(9) 0.047(9) 0.014(7) -0.010(6) 0.008(7)
C89 0.037(9) 0.040(10) 0.075(12) -0.006(9) -0.028(8) 0.001(8)
C90 0.056(11) 0.059(13) 0.087(13) 0.004(11) -0.052(10) 0.002(10)
C91 0.075(12) 0.076(14) 0.049(11) 0.015(10) -0.026(9) 0.025(11)
C92 0.048(9) 0.038(10) 0.065(11) -0.002(8) -0.012(8) 0.008(8)
C93 0.030(8) 0.029(9) 0.030(8) 0.001(7) -0.003(6) -0.002(7)
C94 0.022(7) 0.032(9) 0.044(9) -0.015(7) 0.000(6) 0.003(7)
C95 0.037(9) 0.026(9) 0.079(12) -0.017(8) -0.024(8) -0.002(7)
C96 0.040(8) 0.043(9) 0.037(8) 0.011(7) -0.014(7) -0.020(7)
C97 0.059(11) 0.069(13) 0.084(13) -0.037(10) -0.034(9) 0.022(9)
C98 0.057(11) 0.039(11) 0.170(19) 0.009(12) -0.031(12) -0.011(9)
C99 0.030(8) 0.065(12) 0.064(10) -0.018(9) -0.009(7) 0.002(8)
C100 0.043(9) 0.061(11) 0.062(11) 0.021(9) -0.015(8) -0.003(8)
C101 0.14(2) 0.097(18) 0.078(15) 0.010(13) -0.010(14) -0.011(15)
Cl1 0.160(6) 0.083(5) 0.094(5) -0.009(4) -0.046(4) -0.040(4)
O13 0.081(15) 0.72(7) 0.43(5) -0.26(5) 0.03(2) -0.09(3)
O14 0.49(5) 0.28(3) 0.43(4) 0.16(3) -0.39(4) -0.16(3)
O15 0.56(5) 0.043(12) 0.31(3) -0.027(16) -0.02(3) -0.08(2)
O16 0.45(4) 0.23(2) 0.081(13) -0.036(14) 0.014(17) -0.21(2)
Cl2 0.048(3) 0.131(6) 0.088(4) 0.011(4) -0.026(3) 0.001(3)
O17 0.116(16) 0.30(3) 0.32(3) -0.10(2) -0.074(17) 0.008(18)
O18 0.103(13) 0.134(17) 0.49(4) 0.18(2) 0.003(17) 0.029(12)
O19 0.26(2) 0.31(3) 0.180(19) -0.11(2) -0.127(19) 0.02(2)
O20 0.067(10) 0.24(2) 0.23(2) 0.074(17) 0.011(12) -0.009(12)
Cl3 0.084(4) 0.082(4) 0.080(4) -0.020(3) -0.042(3) 0.020(3)
O21 0.204(18) 0.124(16) 0.155(15) -0.033(13) -0.024(13) 0.082(14)
O22 0.29(3) 0.54(6) 0.61(6) -0.41(5) -0.25(4) 0.07(4)
O23 0.042(6) 0.040(6) 0.032(6) 0.006(5) -0.016(4) 0.000(5)
O23' 0.36(6) 0.10(3) 0.16(3) -0.03(2) 0.15(4) -0.12(3)
O24 0.090(9) 0.124(12) 0.081(9) -0.026(9) -0.029(7) 0.028(8)
Cl4 0.143(6) 0.091(5) 0.123(6) -0.003(4) -0.035(5) -0.044(5)
O25 0.15(2) 0.31(3) 0.39(4) 0.16(3) -0.08(2) -0.04(2)
O26 0.39(4) 0.23(3) 0.30(3) -0.03(2) -0.24(3) -0.11(2)
O27 0.30(3) 0.23(3) 0.25(3) 0.15(2) 0.09(2) -0.03(2)
O28 0.23(2) 0.061(12) 0.190(17) -0.009(12) 0.008(14) 0.009(12)
C102 0.40(6) 0.25(5) 0.11(3) -0.07(3) 0.08(3) 0.03(4)
O29 0.15(2) 1.22(13) 0.16(3) 0.16(5) -0.002(18) 0.11(4)

loop_
_atom_type_symbol
_atom_type_description
_atom_type_scat_dispersion_real
_atom_type_scat_dispersion_imag
_atom_type_scat_source
C C 0.0033 0.0016 'International Tables Vol C Tables 4.2.6.8 and 6.1.1.4'
H H 0.0000 0.0000 'International Tables Vol C Tables 4.2.6.8 and 6.1.1.4'
O O 0.0106 0.0060 'International Tables Vol C Tables 4.2.6.8 and 6.1.1.4'
Cl Cl 0.1484 0.1585 'International Tables Vol C Tables 4.2.6.8 and 6.1.1.4'
Cu Cu 0.3201 1.2651 'International Tables Vol C Tables 4.2.6.8 and 6.1.1.4'
Mn Mn 0.3368 0.7283 'International Tables Vol C Tables 4.2.6.8 and 6.1.1.4'
N N 0.0061 0.0033 'International Tables Vol C Tables 4.2.6.8 and 6.1.1.4'

loop_
_geom_angle_atom_site_label_1
_geom_angle_atom_site_label_2
_geom_angle_atom_site_label_3
_geom_angle
_geom_angle_site_symmetry_1
_geom_angle_site_symmetry_3
_geom_angle_publ_flag
N1 Cu1 N2 82.3(4) . . ?
N1 Cu1 N4 90.1(5) . . ?
N2 Cu1 N4 170.2(4) . . ?
N1 Cu1 N3 161.2(4) . . ?
N2 Cu1 N3 88.6(4) . . ?
N4 Cu1 N3 96.8(5) . . ?
N1 Cu1 O6 102.0(4) . . ?
N2 Cu1 O6 95.1(4) . . ?
N4 Cu1 O6 92.5(4) . . ?
N3 Cu1 O6 95.2(4) . . ?
N7 Cu2 N5 164.7(4) . . ?
N7 Cu2 N6 94.6(5) . . ?
N5 Cu2 N6 86.4(4) . . ?
N7 Cu2 N8 92.0(5) . . ?
N5 Cu2 N8 92.7(5) . . ?
N6 Cu2 N8 158.1(4) . . ?
N15 Cu3 N13 166.9(4) . . ?
N15 Cu3 N12 95.0(4) . . ?
N13 Cu3 N12 86.0(4) . . ?
N15 Cu3 N14 90.5(5) . . ?
N13 Cu3 N14 93.2(5) . . ?
N12 Cu3 N14 159.3(4) . . ?
N16 Cu4 N18 172.9(4) . . ?
N16 Cu4 N17 82.3(4) . . ?
N18 Cu4 N17 92.6(4) . . ?
N16 Cu4 N19 88.2(4) . . ?
N18 Cu4 N19 95.6(4) . . ?
N17 Cu4 N19 164.1(4) . . ?
N16 Cu4 O12 93.1(4) . . ?
N18 Cu4 O12 92.1(4) . . ?
N17 Cu4 O12 92.4(4) . . ?
N19 Cu4 O12 100.8(4) . . ?
O2 Mn1 O3 161.2(3) . . ?
O2 Mn1 O1 76.0(3) . . ?
O3 Mn1 O1 89.9(3) . . ?
O2 Mn1 N10 105.5(4) . . ?
O3 Mn1 N10 88.7(4) . . ?
O1 Mn1 N10 98.4(4) . . ?
O2 Mn1 O4 94.4(3) . . ?
O3 Mn1 O4 74.0(3) . . ?
O1 Mn1 O4 94.7(3) . . ?
N10 Mn1 O4 158.2(4) . . ?
O2 Mn1 N9 100.3(4) . . ?
O3 Mn1 N9 95.7(4) . . ?
O1 Mn1 N9 169.3(4) . . ?
N10 Mn1 N9 72.7(5) . . ?
O4 Mn1 N9 95.6(4) . . ?
O10 Mn2 O8 155.6(3) . . ?
O10 Mn2 O9 75.1(3) . . ?
O8 Mn2 O9 91.1(3) . . ?
O10 Mn2 N21 110.8(3) . . ?
O8 Mn2 N21 89.8(3) . . ?
O9 Mn2 N21 94.0(3) . . ?
O10 Mn2 O7 87.2(3) . . ?
O8 Mn2 O7 73.4(3) . . ?
O9 Mn2 O7 93.2(3) . . ?
N21 Mn2 O7 161.8(3) . . ?
O10 Mn2 N20 101.1(3) . . ?
O8 Mn2 N20 97.4(3) . . ?
O9 Mn2 N20 164.0(3) . . ?
N21 Mn2 N20 72.6(4) . . ?
O7 Mn2 N20 102.2(3) . . ?
C2 O1 Mn1 113.0(8) . . ?
C1 O2 Mn1 115.0(8) . . ?
C21 O3 Mn1 115.5(8) . . ?
C20 O4 Mn1 115.2(8) . . ?
C51 O7 Mn2 112.4(8) . . ?
C52 O8 Mn2 117.1(8) . . ?
C70 O9 Mn2 115.4(8) . . ?
C71 O10 Mn2 117.1(7) . . ?
C101 O12 Cu4 118.5(10) . . ?
C101 O12 H12C 120.7 . . ?
Cu4 O12 H12C 120.8 . . ?
C1 N1 C19 119.1(11) . . ?
C1 N1 Cu1 111.9(9) . . ?
C19 N1 Cu1 128.8(8) . . ?
C2 N2 C3 121.0(11) . . ?
C2 N2 Cu1 110.4(8) . . ?
C3 N2 Cu1 127.2(9) . . ?
C9 N3 C10 118.7(13) . . ?
C9 N3 Cu1 123.9(10) . . ?
C10 N3 Cu1 117.3(10) . . ?
C13 N4 C12 112.6(13) . . ?
C13 N4 Cu1 124.7(11) . . ?
C12 N4 Cu1 122.8(10) . . ?
C20 N5 C38 122.8(11) . . ?
C20 N5 Cu2 112.0(9) . . ?
C38 N5 Cu2 124.9(9) . . ?
C21 N6 C22 122.3(11) . . ?
C21 N6 Cu2 110.5(9) . . ?
C22 N6 Cu2 127.1(8) . . ?
C28 N7 C29 117.8(13) . . ?
C28 N7 Cu2 126.1(11) . . ?
C29 N7 Cu2 116.0(10) . . ?
C32 N8 C31 117.3(13) . . ?
C32 N8 Cu2 126.8(10) . . ?
C31 N8 Cu2 115.5(10) . . ?
C39 N9 C43 119.6(16) . . ?
C39 N9 Mn1 124.1(11) . . ?
C43 N9 Mn1 115.1(12) . . ?
C44 N10 C46 109.4(14) . . ?
C44 N10 Mn1 115.2(11) . . ?
C46 N10 Mn1 134.9(11) . . ?
O5 N11 C44 126(2) . . ?
O5 N11 C45 121.2(18) . . ?
C44 N11 C45 113(2) . . ?
C52 N12 C53 120.6(10) . . ?
C52 N12 Cu3 110.6(7) . . ?
C53 N12 Cu3 128.0(8) . . ?
C51 N13 C69 123.0(10) . . ?
C51 N13 Cu3 112.5(8) . . ?
C69 N13 Cu3 124.4(8) . . ?
C63 N14 C62 118.3(12) . . ?
C63 N14 Cu3 125.5(10) . . ?
C62 N14 Cu3 115.9(9) . . ?
C59 N15 C60 119.2(11) . . ?
C59 N15 Cu3 123.7(9) . . ?
C60 N15 Cu3 116.8(8) . . ?
C70 N16 C88 119.2(10) . . ?
C70 N16 Cu4 112.4(8) . . ?
C88 N16 Cu4 128.2(9) . . ?
C71 N17 C72 120.7(11) . . ?
C71 N17 Cu4 112.3(8) . . ?
C72 N17 Cu4 126.4(8) . . ?
C78 N18 C79 112.8(11) . . ?
C78 N18 Cu4 122.4(9) . . ?
C79 N18 Cu4 124.8(9) . . ?
C82 N19 C81 115.6(12) . . ?
C82 N19 Cu4 124.7(10) . . ?
C81 N19 Cu4 119.5(8) . . ?
C89 N20 C93 117.8(12) . . ?
C89 N20 Mn2 124.1(9) . . ?
C93 N20 Mn2 117.1(8) . . ?
C94 N21 C96 109.5(10) . . ?
C94 N21 Mn2 116.7(8) . . ?
C96 N21 Mn2 133.7(8) . . ?
O11 N22 C94 125.6(12) . . ?
O11 N22 C95 122.6(11) . . ?
C94 N22 C95 111.1(11) . . ?
O2 C1 N1 130.3(12) . . ?
O2 C1 C2 116.0(11) . . ?
N1 C1 C2 113.6(12) . . ?
O1 C2 N2 128.1(12) . . ?
O1 C2 C1 117.9(12) . . ?
N2 C2 C1 113.8(11) . . ?
C8 C3 C4 119.3(12) . . ?
C8 C3 N2 119.4(13) . . ?
C4 C3 N2 121.1(13) . . ?
C5 C4 C3 119.9(15) . . ?
C5 C4 H4A 120.0 . . ?
C3 C4 H4A 120.0 . . ?
C6 C5 C4 120.7(15) . . ?
C6 C5 H5A 119.7 . . ?
C4 C5 H5A 119.7 . . ?
C5 C6 C7 119.7(14) . . ?
C5 C6 H6A 120.1 . . ?
C7 C6 H6A 120.1 . . ?
C6 C7 C8 122.2(15) . . ?
C6 C7 H7A 118.9 . . ?
C8 C7 H7A 118.9 . . ?
C7 C8 C3 117.8(13) . . ?
C7 C8 C9 118.0(14) . . ?
C3 C8 C9 124.0(13) . . ?
N3 C9 C8 130.1(13) . . ?
N3 C9 H9A 114.9 . . ?
C8 C9 H9A 114.9 . . ?
N3 C10 C11 111.2(12) . . ?
N3 C10 H10A 109.4 . . ?
C11 C10 H10A 109.4 . . ?
N3 C10 H10B 109.4 . . ?
C11 C10 H10B 109.4 . . ?
H10A C10 H10B 108.0 . . ?
C12 C11 C10 109.3(14) . . ?
C12 C11 H11A 109.8 . . ?
C10 C11 H11A 109.8 . . ?
C12 C11 H11B 109.8 . . ?
C10 C11 H11B 109.8 . . ?
H11A C11 H11B 108.3 . . ?
N4 C12 C11 114.2(13) . . ?
N4 C12 H12A 108.7 . . ?
C11 C12 H12A 108.7 . . ?
N4 C12 H12B 108.7 . . ?
C11 C12 H12B 108.7 . . ?
H12A C12 H12B 107.6 . . ?
N4 C13 C14 129.4(14) . . ?
N4 C13 H13A 115.3 . . ?
C14 C13 H13A 115.3 . . ?
C15 C14 C19 120.3(14) . . ?
C15 C14 C13 115.1(13) . . ?
C19 C14 C13 124.5(12) . . ?
C16 C15 C14 120.1(15) . . ?
C16 C15 H15A 120.0 . . ?
C14 C15 H15A 120.0 . . ?
C17 C16 C15 118.2(14) . . ?
C17 C16 H16A 120.9 . . ?
C15 C16 H16A 120.9 . . ?
C16 C17 C18 124.2(15) . . ?
C16 C17 H17A 117.9 . . ?
C18 C17 H17A 117.9 . . ?
C19 C18 C17 118.3(13) . . ?
C19 C18 H18A 120.8 . . ?
C17 C18 H18A 120.8 . . ?
C18 C19 N1 123.6(12) . . ?
C18 C19 C14 118.8(12) . . ?
N1 C19 C14 117.6(13) . . ?
O4 C20 N5 130.2(13) . . ?
O4 C20 C21 114.8(12) . . ?
N5 C20 C21 115.1(11) . . ?
O3 C21 N6 128.2(12) . . ?
O3 C21 C20 116.6(11) . . ?
N6 C21 C20 115.1(12) . . ?
C23 C22 N6 124.7(12) . . ?
C23 C22 C27 117.2(14) . . ?
N6 C22 C27 118.1(13) . . ?
C22 C23 C24 123.5(15) . . ?
C22 C23 H23A 118.3 . . ?
C24 C23 H23A 118.3 . . ?
C25 C24 C23 120.0(15) . . ?
C25 C24 H24A 120.0 . . ?
C23 C24 H24A 120.0 . . ?
C26 C25 C24 118.3(16) . . ?
C26 C25 H25A 120.9 . . ?
C24 C25 H25A 120.9 . . ?
C25 C26 C27 123.6(15) . . ?
C25 C26 H26A 118.2 . . ?
C27 C26 H26A 118.2 . . ?
C26 C27 C22 117.3(15) . . ?
C26 C27 C28 116.8(14) . . ?
C22 C27 C28 125.6(14) . . ?
N7 C28 C27 127.0(14) . . ?
N7 C28 H28A 116.5 . . ?
C27 C28 H28A 116.5 . . ?
N7 C29 C30 110.1(12) . . ?
N7 C29 H29A 109.7 . . ?
C30 C29 H29A 109.6 . . ?
N7 C29 H29B 109.7 . . ?
C30 C29 H29B 109.7 . . ?
H29A C29 H29B 108.2 . . ?
C31 C30 C29 117.3(13) . . ?
C31 C30 H30A 108.0 . . ?
C29 C30 H30A 108.0 . . ?
C31 C30 H30B 108.0 . . ?
C29 C30 H30B 108.0 . . ?
H30A C30 H30B 107.2 . . ?
C30 C31 N8 112.1(13) . . ?
C30 C31 H31A 109.2 . . ?
N8 C31 H31A 109.2 . . ?
C30 C31 H31B 109.2 . . ?
N8 C31 H31B 109.2 . . ?
H31A C31 H31B 107.9 . . ?
N8 C32 C33 125.6(14) . . ?
N8 C32 H32A 117.2 . . ?
C33 C32 H32A 117.2 . . ?
C34 C33 C38 119.9(15) . . ?
C34 C33 C32 116.4(15) . . ?
C38 C33 C32 123.6(13) . . ?
C35 C34 C33 120.6(18) . . ?
C35 C34 H34A 119.7 . . ?
C33 C34 H34A 119.7 . . ?
C36 C35 C34 119.8(18) . . ?
C36 C35 H35A 120.1 . . ?
C34 C35 H35A 120.1 . . ?
C35 C36 C37 121.7(17) . . ?
C35 C36 H36A 119.1 . . ?
C37 C36 H36A 119.1 . . ?
C36 C37 C38 122.2(16) . . ?
C36 C37 H37A 118.9 . . ?
C38 C37 H37A 118.9 . . ?
N5 C38 C33 120.6(13) . . ?
N5 C38 C37 123.6(14) . . ?
C33 C38 C37 115.7(13) . . ?
N9 C39 C40 121.8(17) . . ?
N9 C39 H39A 119.1 . . ?
C40 C39 H39A 119.1 . . ?
C41 C40 C39 119(2) . . ?
C41 C40 H40A 120.7 . . ?
C39 C40 H40A 120.7 . . ?
C40 C41 C42 121(2) . . ?
C40 C41 H41A 119.6 . . ?
C42 C41 H41A 119.6 . . ?
C41 C42 C43 117(2) . . ?
C41 C42 H42 121.4 . . ?
C43 C42 H42 121.4 . . ?
N9 C43 C44 113.5(17) . . ?
N9 C43 C42 121.1(19) . . ?
C44 C43 C42 125.3(18) . . ?
N10 C44 N11 113.4(19) . . ?
N10 C44 C43 122.0(16) . . ?
N11 C44 C43 125(2) . . ?
N11 C45 C48 113(2) . . ?
N11 C45 C47 111(2) . . ?
C48 C45 C47 106.6(18) . . ?
N11 C45 C46 102.1(16) . . ?
C48 C45 C46 114(2) . . ?
C47 C45 C46 110.1(18) . . ?
N10 C46 C50 105.7(13) . . ?
N10 C46 C45 102.1(15) . . ?
C50 C46 C45 115.4(15) . . ?
N10 C46 C49 106.8(13) . . ?
C50 C46 C49 107.2(17) . . ?
C45 C46 C49 118.4(15) . . ?
C45 C47 H47A 109.5 . . ?
C45 C47 H47B 109.5 . . ?
H47A C47 H47B 109.5 . . ?
C45 C47 H47C 109.5 . . ?
H47A C47 H47C 109.5 . . ?
H47B C47 H47C 109.5 . . ?
C45 C48 H48A 109.5 . . ?
C45 C48 H48B 109.5 . . ?
H48A C48 H48B 109.5 . . ?
C45 C48 H48C 109.5 . . ?
H48A C48 H48C 109.5 . . ?
H48B C48 H48C 109.5 . . ?
C46 C49 H49A 109.5 . . ?
C46 C49 H49B 109.5 . . ?
H49A C49 H49B 109.5 . . ?
C46 C49 H49C 109.5 . . ?
H49A C49 H49C 109.5 . . ?
H49B C49 H49C 109.5 . . ?
C46 C50 H50A 109.5 . . ?
C46 C50 H50B 109.5 . . ?
H50A C50 H50B 109.5 . . ?
C46 C50 H50C 109.5 . . ?
H50A C50 H50C 109.5 . . ?
H50B C50 H50C 109.5 . . ?
O7 C51 N13 128.8(12) . . ?
O7 C51 C52 117.6(12) . . ?
N13 C51 C52 113.6(11) . . ?
O8 C52 N12 130.0(11) . . ?
O8 C52 C51 114.7(10) . . ?
N12 C52 C51 115.3(11) . . ?
C54 C53 C58 117.8(11) . . ?
C54 C53 N12 124.5(11) . . ?
C58 C53 N12 117.7(12) . . ?
C55 C54 C53 120.9(12) . . ?
C55 C54 H54A 119.6 . . ?
C53 C54 H54A 119.6 . . ?
C54 C55 C56 120.9(13) . . ?
C54 C55 H55A 119.6 . . ?
C56 C55 H55A 119.6 . . ?
C57 C56 C55 119.2(13) . . ?
C57 C56 H56A 120.4 . . ?
C55 C56 H56A 120.4 . . ?
C56 C57 C58 121.6(12) . . ?
C56 C57 H57A 119.2 . . ?
C58 C57 H57A 119.2 . . ?
C57 C58 C53 119.4(13) . . ?
C57 C58 C59 115.5(12) . . ?
C53 C58 C59 124.7(12) . . ?
N15 C59 C58 129.4(12) . . ?
N15 C59 H59A 115.3 . . ?
C58 C59 H59A 115.3 . . ?
N15 C60 C61 112.3(11) . . ?
N15 C60 H60A 109.1 . . ?
C61 C60 H60A 109.1 . . ?
N15 C60 H60B 109.1 . . ?
C61 C60 H60B 109.1 . . ?
H60A C60 H60B 107.9 . . ?
C62 C61 C60 114.7(11) . . ?
C62 C61 H61A 108.6 . . ?
C60 C61 H61A 108.6 . . ?
C62 C61 H61B 108.6 . . ?
C60 C61 H61B 108.6 . . ?
H61A C61 H61B 107.6 . . ?
N14 C62 C61 111.4(12) . . ?
N14 C62 H62A 109.3 . . ?
C61 C62 H62A 109.3 . . ?
N14 C62 H62B 109.3 . . ?
C61 C62 H62B 109.3 . . ?
H62A C62 H62B 108.0 . . ?
N14 C63 C64 126.1(13) . . ?
N14 C63 H63A 117.0 . . ?
C64 C63 H63A 117.0 . . ?
C65 C64 C69 123.2(16) . . ?
C65 C64 C63 115.8(15) . . ?
C69 C64 C63 121.0(12) . . ?
C64 C65 C66 118.3(17) . . ?
C64 C65 H65A 120.8 . . ?
C66 C65 H65A 120.8 . . ?
C67 C66 C65 122.1(15) . . ?
C67 C66 H66A 118.9 . . ?
C65 C66 H66A 118.9 . . ?
C68 C67 C66 117.1(15) . . ?
C68 C67 H67A 121.5 . . ?
C66 C67 H67A 121.5 . . ?
C67 C68 C69 123.6(15) . . ?
C67 C68 H68A 118.2 . . ?
C69 C68 H68A 118.2 . . ?
N13 C69 C68 121.8(12) . . ?
N13 C69 C64 122.7(12) . . ?
C68 C69 C64 115.4(13) . . ?
O9 C70 N16 130.3(11) . . ?
O9 C70 C71 116.5(12) . . ?
N16 C70 C71 113.1(11) . . ?
O10 C71 N17 130.1(11) . . ?
O10 C71 C70 114.9(11) . . ?
N17 C71 C70 114.9(12) . . ?
C77 C72 N17 121.4(12) . . ?
C77 C72 C73 118.2(11) . . ?
N17 C72 C73 120.3(11) . . ?
C74 C73 C72 118.9(13) . . ?
C74 C73 H73A 120.6 . . ?
C72 C73 H73A 120.6 . . ?
C75 C74 C73 121.8(15) . . ?
C75 C74 H74A 119.1 . . ?
C73 C74 H74A 119.1 . . ?
C74 C75 C76 117.4(13) . . ?
C74 C75 H75A 121.3 . . ?
C76 C75 H75A 121.3 . . ?
C75 C76 C77 122.3(14) . . ?
C75 C76 H76A 118.9 . . ?
C77 C76 H76A 118.9 . . ?
C72 C77 C76 121.2(13) . . ?
C72 C77 C78 123.8(11) . . ?
C76 C77 C78 114.8(13) . . ?
N18 C78 C77 131.0(12) . . ?
N18 C78 H78A 114.5 . . ?
C77 C78 H78A 114.5 . . ?
C80 C79 N18 113.8(11) . . ?
C80 C79 H79A 108.8 . . ?
N18 C79 H79A 108.8 . . ?
C80 C79 H79B 108.8 . . ?
N18 C79 H79B 108.8 . . ?
H79A C79 H79B 107.7 . . ?
C79 C80 C81 111.4(12) . . ?
C79 C80 H80A 109.4 . . ?
C81 C80 H80A 109.4 . . ?
C79 C80 H80B 109.4 . . ?
C81 C80 H80B 109.4 . . ?
H80A C80 H80B 108.0 . . ?
N19 C81 C80 110.7(12) . . ?
N19 C81 H81A 109.5 . . ?
C80 C81 H81A 109.5 . . ?
N19 C81 H81B 109.5 . . ?
C80 C81 H81B 109.5 . . ?
H81A C81 H81B 108.1 . . ?
N19 C82 C83 130.6(14) . . ?
N19 C82 H82A 114.7 . . ?
C83 C82 H82A 114.7 . . ?
C88 C83 C84 120.4(14) . . ?
C88 C83 C82 123.5(13) . . ?
C84 C83 C82 116.1(14) . . ?
C85 C84 C83 117.2(15) . . ?
C85 C84 H84A 121.4 . . ?
C83 C84 H84A 121.4 . . ?
C86 C85 C84 121.7(14) . . ?
C86 C85 H85A 119.2 . . ?
C84 C85 H85A 119.2 . . ?
C85 C86 C87 120.6(14) . . ?
C85 C86 H86A 119.7 . . ?
C87 C86 H86A 119.7 . . ?
C88 C87 C86 119.1(14) . . ?
C88 C87 H87A 120.5 . . ?
C86 C87 H87A 120.5 . . ?
C83 C88 C87 120.9(12) . . ?
C83 C88 N16 118.9(13) . . ?
C87 C88 N16 120.2(12) . . ?
N20 C89 C90 123.1(14) . . ?
N20 C89 H89A 118.5 . . ?
C90 C89 H89A 118.5 . . ?
C91 C90 C89 119.3(14) . . ?
C91 C90 H90A 120.3 . . ?
C89 C90 H90A 120.3 . . ?
C90 C91 C92 118.6(15) . . ?
C90 C91 H91A 120.7 . . ?
C92 C91 H91A 120.7 . . ?
C93 C92 C91 117.7(14) . . ?
C93 C92 H92A 121.1 . . ?
C91 C92 H92A 121.1 . . ?
N20 C93 C92 123.4(12) . . ?
N20 C93 C94 111.8(12) . . ?
C92 C93 C94 124.8(13) . . ?
N21 C94 N22 112.9(12) . . ?
N21 C94 C93 121.2(12) . . ?
N22 C94 C93 125.8(12) . . ?
N22 C95 C97 109.1(11) . . ?
N22 C95 C98 108.5(13) . . ?
C97 C95 C98 107.3(12) . . ?
N22 C95 C96 99.9(10) . . ?
C97 C95 C96 116.5(12) . . ?
C98 C95 C96 115.0(11) . . ?
C99 C96 N21 107.8(10) . . ?
C99 C96 C100 110.2(11) . . ?
N21 C96 C100 105.5(10) . . ?
C99 C96 C95 116.2(11) . . ?
N21 C96 C95 104.1(10) . . ?
C100 C96 C95 112.1(11) . . ?
C95 C97 H97A 109.5 . . ?
C95 C97 H97B 109.5 . . ?
H97A C97 H97B 109.5 . . ?
C95 C97 H97C 109.5 . . ?
H97A C97 H97C 109.5 . . ?
H97B C97 H97C 109.5 . . ?
C95 C98 H98A 109.5 . . ?
C95 C98 H98B 109.5 . . ?
H98A C98 H98B 109.5 . . ?
C95 C98 H98C 109.5 . . ?
H98A C98 H98C 109.5 . . ?
H98B C98 H98C 109.5 . . ?
C96 C99 H99A 109.5 . . ?
C96 C99 H99B 109.5 . . ?
H99A C99 H99B 109.5 . . ?
C96 C99 H99C 109.5 . . ?
H99A C99 H99C 109.5 . . ?
H99B C99 H99C 109.5 . . ?
C96 C100 H10C 109.5 . . ?
C96 C100 H10D 109.5 . . ?
H10C C100 H10D 109.5 . . ?
C96 C100 H10E 109.5 . . ?
H10C C100 H10E 109.5 . . ?
H10D C100 H10E 109.5 . . ?
O12 C101 H10F 109.5 . . ?
O12 C101 H10G 109.5 . . ?
H10F C101 H10G 109.5 . . ?
O12 C101 H10H 109.5 . . ?
H10F C101 H10H 109.5 . . ?
H10G C101 H10H 109.5 . . ?
O13 Cl1 O15 121(2) . . ?
O13 Cl1 O14 103(2) . . ?
O15 Cl1 O14 105.0(19) . . ?
O13 Cl1 O16 106.3(17) . . ?
O15 Cl1 O16 110.4(15) . . ?
O14 Cl1 O16 110(2) . . ?
O18 Cl2 O19 116.5(18) . . ?
O18 Cl2 O20 117.6(14) . . ?
O19 Cl2 O20 108.5(12) . . ?
O18 Cl2 O17 102.8(12) . . ?
O19 Cl2 O17 108.2(16) . . ?
O20 Cl2 O17 101.5(12) . . ?
O21 Cl3 O24 115.4(9) . . ?
O21 Cl3 O23 125.7(10) . . ?
O24 Cl3 O23 117.7(9) . . ?
O21 Cl3 O22 95.3(13) . . ?
O24 Cl3 O22 99.6(11) . . ?
O23 Cl3 O22 86.5(12) . . ?
O21 Cl3 O23' 87.7(18) . . ?
O24 Cl3 O23' 92.9(14) . . ?
O23 Cl3 O23' 79(2) . . ?
O22 Cl3 O23' 164(2) . . ?
O27 Cl4 O26 109.0(18) . . ?
O27 Cl4 O28 119.4(15) . . ?
O26 Cl4 O28 110.5(15) . . ?
O27 Cl4 O25 104.7(16) . . ?
O26 Cl4 O25 101.7(17) . . ?
O28 Cl4 O25 110.0(14) . . ?

loop_
_geom_bond_atom_site_label_1
_geom_bond_atom_site_label_2
_geom_bond_distance
_geom_bond_site_symmetry_2
_geom_bond_publ_flag
Cu1 N1 1.988(11) . ?
Cu1 N2 1.997(10) . ?
Cu1 N4 1.999(12) . ?
Cu1 N3 2.038(12) . ?
Cu1 O6 2.360(10) . ?
Cu2 N7 1.916(11) . ?
Cu2 N5 1.934(10) . ?
Cu2 N6 1.942(10) . ?
Cu2 N8 1.946(12) . ?
Cu3 N15 1.917(10) . ?
Cu3 N13 1.920(10) . ?
Cu3 N12 1.934(9) . ?
Cu3 N14 1.952(12) . ?
Cu4 N16 1.975(10) . ?
Cu4 N18 1.987(11) . ?
Cu4 N17 2.001(10) . ?
Cu4 N19 2.027(11) . ?
Cu4 O12 2.347(11) . ?
Mn1 O2 2.169(8) . ?
Mn1 O3 2.172(8) . ?
Mn1 O1 2.182(8) . ?
Mn1 N10 2.206(13) . ?
Mn1 O4 2.211(8) . ?
Mn1 N9 2.268(12) . ?
Mn2 O10 2.152(8) . ?
Mn2 O8 2.164(8) . ?
Mn2 O9 2.185(8) . ?
Mn2 N21 2.200(10) . ?
Mn2 O7 2.231(9) . ?
Mn2 N20 2.291(10) . ?
O1 C2 1.248(13) . ?
O2 C1 1.240(14) . ?
O3 C21 1.263(14) . ?
O4 C20 1.269(13) . ?
O5 N11 1.29(2) . ?
O7 C51 1.266(13) . ?
O8 C52 1.249(13) . ?
O9 C70 1.257(14) . ?
O10 C71 1.256(13) . ?
O11 N22 1.306(14) . ?
O12 C101 1.355(19) . ?
O12 H12C 0.8501 . ?
N1 C1 1.323(15) . ?
N1 C19 1.409(14) . ?
N2 C2 1.335(15) . ?
N2 C3 1.419(15) . ?
N3 C9 1.267(14) . ?
N3 C10 1.469(17) . ?
N4 C13 1.267(16) . ?
N4 C12 1.478(17) . ?
N5 C20 1.291(14) . ?
N5 C38 1.402(15) . ?
N6 C21 1.331(14) . ?
N6 C22 1.424(16) . ?
N7 C28 1.272(17) . ?
N7 C29 1.483(16) . ?
N8 C32 1.252(16) . ?
N8 C31 1.506(17) . ?
N9 C39 1.317(17) . ?
N9 C43 1.329(18) . ?
N10 C44 1.272(18) . ?
N10 C46 1.517(18) . ?
N11 C44 1.34(2) . ?
N11 C45 1.41(3) . ?
N12 C52 1.346(13) . ?
N12 C53 1.446(13) . ?
N13 C51 1.337(15) . ?
N13 C69 1.393(14) . ?
N14 C63 1.284(15) . ?
N14 C62 1.491(15) . ?
N15 C59 1.270(15) . ?
N15 C60 1.487(15) . ?
N16 C70 1.336(15) . ?
N16 C88 1.417(14) . ?
N17 C71 1.295(14) . ?
N17 C72 1.405(14) . ?
N18 C78 1.297(15) . ?
N18 C79 1.490(16) . ?
N19 C82 1.241(15) . ?
N19 C81 1.475(16) . ?
N20 C89 1.333(15) . ?
N20 C93 1.348(14) . ?
N21 C94 1.306(14) . ?
N21 C96 1.509(14) . ?
N22 C94 1.363(15) . ?
N22 C95 1.493(16) . ?
C1 C2 1.552(16) . ?
C3 C8 1.396(17) . ?
C3 C4 1.399(18) . ?
C4 C5 1.377(17) . ?
C4 H4A 0.9300 . ?
C5 C6 1.357(19) . ?
C5 H5A 0.9300 . ?
C6 C7 1.356(19) . ?
C6 H6A 0.9300 . ?
C7 C8 1.390(17) . ?
C7 H7A 0.9300 . ?
C8 C9 1.425(17) . ?
C9 H9A 0.9300 . ?
C10 C11 1.513(19) . ?
C10 H10A 0.9700 . ?
C10 H10B 0.9700 . ?
C11 C12 1.502(19) . ?
C11 H11A 0.9700 . ?
C11 H11B 0.9700 . ?
C12 H12A 0.9700 . ?
C12 H12B 0.9700 . ?
C13 C14 1.470(19) . ?
C13 H13A 0.9300 . ?
C14 C15 1.396(17) . ?
C14 C19 1.409(17) . ?
C15 C16 1.37(2) . ?
C15 H15A 0.9300 . ?
C16 C17 1.330(19) . ?
C16 H16A 0.9300 . ?
C17 C18 1.405(16) . ?
C17 H17A 0.9300 . ?
C18 C19 1.356(17) . ?
C18 H18A 0.9300 . ?
C20 C21 1.540(17) . ?
C22 C23 1.355(18) . ?
C22 C27 1.450(17) . ?
C23 C24 1.421(18) . ?
C23 H23A 0.9300 . ?
C24 C25 1.375(18) . ?
C24 H24A 0.9300 . ?
C25 C26 1.36(2) . ?
C25 H25A 0.9300 . ?
C26 C27 1.437(19) . ?
C26 H26A 0.9300 . ?
C27 C28 1.45(2) . ?
C28 H28A 0.9300 . ?
C29 C30 1.52(2) . ?
C29 H29A 0.9700 . ?
C29 H29B 0.9700 . ?
C30 C31 1.501(19) . ?
C30 H30A 0.9700 . ?
C30 H30B 0.9700 . ?
C31 H31A 0.9700 . ?
C31 H31B 0.9700 . ?
C32 C33 1.475(19) . ?
C32 H32A 0.9300 . ?
C33 C34 1.400(19) . ?
C33 C38 1.417(19) . ?
C34 C35 1.37(2) . ?
C34 H34A 0.9300 . ?
C35 C36 1.34(2) . ?
C35 H35A 0.9300 . ?
C36 C37 1.342(18) . ?
C36 H36A 0.9300 . ?
C37 C38 1.417(18) . ?
C37 H37A 0.9300 . ?
C39 C40 1.43(2) . ?
C39 H39A 0.9300 . ?
C40 C41 1.34(3) . ?
C40 H40A 0.9300 . ?
C41 C42 1.37(2) . ?
C41 H41A 0.9300 . ?
C42 C43 1.46(2) . ?
C42 H42 0.9300 . ?
C43 C44 1.44(2) . ?
C45 C48 1.46(2) . ?
C45 C47 1.54(3) . ?
C45 C46 1.56(2) . ?
C46 C50 1.55(2) . ?
C46 C49 1.57(2) . ?
C47 H47A 0.9600 . ?
C47 H47B 0.9600 . ?
C47 H47C 0.9600 . ?
C48 H48A 0.9600 . ?
C48 H48B 0.9600 . ?
C48 H48C 0.9600 . ?
C49 H49A 0.9600 . ?
C49 H49B 0.9600 . ?
C49 H49C 0.9600 . ?
C50 H50A 0.9600 . ?
C50 H50B 0.9600 . ?
C50 H50C 0.9600 . ?
C51 C52 1.518(16) . ?
C53 C54 1.398(16) . ?
C53 C58 1.404(15) . ?
C54 C55 1.370(15) . ?
C54 H54A 0.9300 . ?
C55 C56 1.377(16) . ?
C55 H55A 0.9300 . ?
C56 C57 1.352(17) . ?
C56 H56A 0.9300 . ?
C57 C58 1.394(15) . ?
C57 H57A 0.9300 . ?
C58 C59 1.478(17) . ?
C59 H59A 0.9300 . ?
C60 C61 1.529(18) . ?
C60 H60A 0.9700 . ?
C60 H60B 0.9700 . ?
C61 C62 1.512(18) . ?
C61 H61A 0.9700 . ?
C61 H61B 0.9700 . ?
C62 H62A 0.9700 . ?
C62 H62B 0.9700 . ?
C63 C64 1.502(19) . ?
C63 H63A 0.9300 . ?
C64 C65 1.343(18) . ?
C64 C69 1.429(17) . ?
C65 C66 1.42(2) . ?
C65 H65A 0.9300 . ?
C66 C67 1.39(2) . ?
C66 H66A 0.9300 . ?
C67 C68 1.381(17) . ?
C67 H67A 0.9300 . ?
C68 C69 1.413(16) . ?
C68 H68A 0.9300 . ?
C70 C71 1.549(15) . ?
C72 C77 1.373(16) . ?
C72 C73 1.435(17) . ?
C73 C74 1.425(16) . ?
C73 H73A 0.9300 . ?
C74 C75 1.384(19) . ?
C74 H74A 0.9300 . ?
C75 C76 1.391(19) . ?
C75 H75A 0.9300 . ?
C76 C77 1.393(16) . ?
C76 H76A 0.9300 . ?
C77 C78 1.456(17) . ?
C78 H78A 0.9300 . ?
C79 C80 1.480(17) . ?
C79 H79A 0.9700 . ?
C79 H79B 0.9700 . ?
C80 C81 1.537(18) . ?
C80 H80A 0.9700 . ?
C80 H80B 0.9700 . ?
C81 H81A 0.9700 . ?
C81 H81B 0.9700 . ?
C82 C83 1.441(19) . ?
C82 H82A 0.9300 . ?
C83 C88 1.378(18) . ?
C83 C84 1.435(17) . ?
C84 C85 1.409(19) . ?
C84 H84A 0.9300 . ?
C85 C86 1.362(18) . ?
C85 H85A 0.9300 . ?
C86 C87 1.409(17) . ?
C86 H86A 0.9300 . ?
C87 C88 1.389(18) . ?
C87 H87A 0.9300 . ?
C89 C90 1.375(19) . ?
C89 H89A 0.9300 . ?
C90 C91 1.36(2) . ?
C90 H90A 0.9300 . ?
C91 C92 1.430(19) . ?
C91 H91A 0.9300 . ?
C92 C93 1.356(17) . ?
C92 H92A 0.9300 . ?
C93 C94 1.474(17) . ?
C95 C97 1.526(18) . ?
C95 C98 1.541(18) . ?
C95 C96 1.573(18) . ?
C96 C99 1.503(16) . ?
C96 C100 1.536(17) . ?
C97 H97A 0.9600 . ?
C97 H97B 0.9600 . ?
C97 H97C 0.9600 . ?
C98 H98A 0.9600 . ?
C98 H98B 0.9600 . ?
C98 H98C 0.9600 . ?
C99 H99A 0.9600 . ?
C99 H99B 0.9600 . ?
C99 H99C 0.9600 . ?
C100 H10C 0.9600 . ?
C100 H10D 0.9600 . ?
C100 H10E 0.9600 . ?
C101 H10F 0.9600 . ?
C101 H10G 0.9600 . ?
C101 H10H 0.9600 . ?
Cl1 O13 1.23(2) . ?
Cl1 O15 1.281(18) . ?
Cl1 O14 1.29(2) . ?
Cl1 O16 1.305(17) . ?
Cl2 O18 1.288(16) . ?
Cl2 O19 1.294(17) . ?
Cl2 O20 1.408(18) . ?
Cl2 O17 1.46(2) . ?
Cl3 O21 1.403(8) . ?
Cl3 O24 1.423(8) . ?
Cl3 O23 1.432(9) . ?
Cl3 O22 1.447(10) . ?
Cl3 O23' 1.49(3) . ?
Cl4 O27 1.289(17) . ?
Cl4 O26 1.345(19) . ?
Cl4 O28 1.379(15) . ?
Cl4 O25 1.50(2) . ?
C102 O29 1.413(10) . ?

loop_
_geom_torsion_atom_site_label_1
_geom_torsion_atom_site_label_2
_geom_torsion_atom_site_label_3
_geom_torsion_atom_site_label_4
_geom_torsion
_geom_torsion_site_symmetry_1
_geom_torsion_site_symmetry_2
_geom_torsion_site_symmetry_3
_geom_torsion_site_symmetry_4
_geom_torsion_publ_flag
O2 Mn1 O1 C2 -12.1(8) . . . . ?
O3 Mn1 O1 C2 155.3(9) . . . . ?
N10 Mn1 O1 C2 -116.1(9) . . . . ?
O4 Mn1 O1 C2 81.3(8) . . . . ?
N9 Mn1 O1 C2 -83(2) . . . . ?
O3 Mn1 O2 C1 -31.4(16) . . . . ?
O1 Mn1 O2 C1 11.4(8) . . . . ?
N10 Mn1 O2 C1 106.4(9) . . . . ?
O4 Mn1 O2 C1 -82.4(9) . . . . ?
N9 Mn1 O2 C1 -178.9(9) . . . . ?
O2 Mn1 O3 C21 -36.7(16) . . . . ?
O1 Mn1 O3 C21 -77.9(9) . . . . ?
N10 Mn1 O3 C21 -176.3(10) . . . . ?
O4 Mn1 O3 C21 17.0(9) . . . . ?
N9 Mn1 O3 C21 111.2(9) . . . . ?
O2 Mn1 O4 C20 148.4(8) . . . . ?
O3 Mn1 O4 C20 -16.5(8) . . . . ?
O1 Mn1 O4 C20 72.0(8) . . . . ?
N10 Mn1 O4 C20 -54.9(15) . . . . ?
N9 Mn1 O4 C20 -110.8(8) . . . . ?
O10 Mn2 O7 C51 -146.8(8) . . . . ?
O8 Mn2 O7 C51 18.2(8) . . . . ?
O9 Mn2 O7 C51 -72.0(8) . . . . ?
N21 Mn2 O7 C51 41.2(15) . . . . ?
N20 Mn2 O7 C51 112.4(8) . . . . ?
O10 Mn2 O8 C52 20.1(13) . . . . ?
O9 Mn2 O8 C52 74.6(9) . . . . ?
N21 Mn2 O8 C52 168.6(9) . . . . ?
O7 Mn2 O8 C52 -18.4(8) . . . . ?
N20 Mn2 O8 C52 -119.0(9) . . . . ?
O10 Mn2 O9 C70 4.7(8) . . . . ?
O8 Mn2 O9 C70 -154.9(9) . . . . ?
N21 Mn2 O9 C70 115.2(9) . . . . ?
O7 Mn2 O9 C70 -81.5(9) . . . . ?
N20 Mn2 O9 C70 82.8(15) . . . . ?
O8 Mn2 O10 C71 48.4(12) . . . . ?
O9 Mn2 O10 C71 -9.0(8) . . . . ?
N21 Mn2 O10 C71 -97.6(9) . . . . ?
O7 Mn2 O10 C71 85.1(8) . . . . ?
N20 Mn2 O10 C71 -173.0(8) . . . . ?
N16 Cu4 O12 C101 -59.5(14) . . . . ?
N18 Cu4 O12 C101 125.3(14) . . . . ?
N17 Cu4 O12 C101 -142.0(14) . . . . ?
N19 Cu4 O12 C101 29.2(14) . . . . ?
N2 Cu1 N1 C1 -23.5(9) . . . . ?
N4 Cu1 N1 C1 150.3(9) . . . . ?
N3 Cu1 N1 C1 38.2(19) . . . . ?
O6 Cu1 N1 C1 -117.1(9) . . . . ?
N2 Cu1 N1 C19 161.3(11) . . . . ?
N4 Cu1 N1 C19 -24.9(11) . . . . ?
N3 Cu1 N1 C19 -137.0(14) . . . . ?
O6 Cu1 N1 C19 67.7(11) . . . . ?
N1 Cu1 N2 C2 25.1(8) . . . . ?
N4 Cu1 N2 C2 -14(3) . . . . ?
N3 Cu1 N2 C2 -138.4(9) . . . . ?
O6 Cu1 N2 C2 126.5(8) . . . . ?
N1 Cu1 N2 C3 -168.3(10) . . . . ?
N4 Cu1 N2 C3 152(2) . . . . ?
N3 Cu1 N2 C3 28.3(10) . . . . ?
O6 Cu1 N2 C3 -66.9(10) . . . . ?
N1 Cu1 N3 C9 -78.5(18) . . . . ?
N2 Cu1 N3 C9 -17.7(10) . . . . ?
N4 Cu1 N3 C9 170.5(10) . . . . ?
O6 Cu1 N3 C9 77.3(11) . . . . ?
N1 Cu1 N3 C10 104.1(16) . . . . ?
N2 Cu1 N3 C10 164.9(10) . . . . ?
N4 Cu1 N3 C10 -6.9(10) . . . . ?
O6 Cu1 N3 C10 -100.1(10) . . . . ?
N1 Cu1 N4 C13 11.3(11) . . . . ?
N2 Cu1 N4 C13 50(3) . . . . ?
N3 Cu1 N4 C13 173.7(11) . . . . ?
O6 Cu1 N4 C13 -90.7(11) . . . . ?
N1 Cu1 N4 C12 -168.2(11) . . . . ?
N2 Cu1 N4 C12 -129(3) . . . . ?
N3 Cu1 N4 C12 -5.7(11) . . . . ?
O6 Cu1 N4 C12 89.8(11) . . . . ?
N7 Cu2 N5 C20 103(2) . . . . ?
N6 Cu2 N5 C20 9.2(9) . . . . ?
N8 Cu2 N5 C20 -148.8(9) . . . . ?
N7 Cu2 N5 C38 -83(2) . . . . ?
N6 Cu2 N5 C38 -176.9(10) . . . . ?
N8 Cu2 N5 C38 25.1(10) . . . . ?
N7 Cu2 N6 C21 -170.8(8) . . . . ?
N5 Cu2 N6 C21 -6.1(8) . . . . ?
N8 Cu2 N6 C21 82.1(15) . . . . ?
N7 Cu2 N6 C22 12.9(10) . . . . ?
N5 Cu2 N6 C22 177.6(10) . . . . ?
N8 Cu2 N6 C22 -94.2(15) . . . . ?
N5 Cu2 N7 C28 -101(2) . . . . ?
N6 Cu2 N7 C28 -8.1(13) . . . . ?
N8 Cu2 N7 C28 151.0(13) . . . . ?
N5 Cu2 N7 C29 75(2) . . . . ?
N6 Cu2 N7 C29 168.3(10) . . . . ?
N8 Cu2 N7 C29 -32.6(10) . . . . ?
N7 Cu2 N8 C32 155.3(12) . . . . ?
N5 Cu2 N8 C32 -10.2(12) . . . . ?
N6 Cu2 N8 C32 -97.1(17) . . . . ?
N7 Cu2 N8 C31 -32.5(10) . . . . ?
N5 Cu2 N8 C31 162.1(9) . . . . ?
N6 Cu2 N8 C31 75.1(15) . . . . ?
O2 Mn1 N9 C39 78.4(11) . . . . ?
O3 Mn1 N9 C39 -91.6(11) . . . . ?
O1 Mn1 N9 C39 147.4(18) . . . . ?
N10 Mn1 N9 C39 -178.4(12) . . . . ?
O4 Mn1 N9 C39 -17.1(11) . . . . ?
O2 Mn1 N9 C43 -114.0(11) . . . . ?
O3 Mn1 N9 C43 76.0(11) . . . . ?
O1 Mn1 N9 C43 -45(3) . . . . ?
N10 Mn1 N9 C43 -10.8(10) . . . . ?
O4 Mn1 N9 C43 150.4(11) . . . . ?
O2 Mn1 N10 C44 104.6(11) . . . . ?
O3 Mn1 N10 C44 -87.9(11) . . . . ?
O1 Mn1 N10 C44 -177.6(11) . . . . ?
O4 Mn1 N10 C44 -51.2(18) . . . . ?
N9 Mn1 N10 C44 8.4(11) . . . . ?
O2 Mn1 N10 C46 -84.6(13) . . . . ?
O3 Mn1 N10 C46 82.8(13) . . . . ?
O1 Mn1 N10 C46 -6.9(13) . . . . ?
O4 Mn1 N10 C46 119.5(14) . . . . ?
N9 Mn1 N10 C46 179.2(14) . . . . ?
N15 Cu3 N12 C52 179.6(8) . . . . ?
N13 Cu3 N12 C52 12.8(8) . . . . ?
N14 Cu3 N12 C52 -75.7(15) . . . . ?
N15 Cu3 N12 C53 -10.5(9) . . . . ?
N13 Cu3 N12 C53 -177.4(9) . . . . ?
N14 Cu3 N12 C53 94.2(15) . . . . ?
N15 Cu3 N13 C51 -107(2) . . . . ?
N12 Cu3 N13 C51 -12.3(9) . . . . ?
N14 Cu3 N13 C51 147.0(9) . . . . ?
N15 Cu3 N13 C69 78(2) . . . . ?
N12 Cu3 N13 C69 172.3(10) . . . . ?
N14 Cu3 N13 C69 -28.4(10) . . . . ?
N15 Cu3 N14 C63 -152.9(11) . . . . ?
N13 Cu3 N14 C63 14.5(11) . . . . ?
N12 Cu3 N14 C63 101.6(15) . . . . ?
N15 Cu3 N14 C62 34.1(9) . . . . ?
N13 Cu3 N14 C62 -158.5(9) . . . . ?
N12 Cu3 N14 C62 -71.4(15) . . . . ?
N13 Cu3 N15 C59 99(2) . . . . ?
N12 Cu3 N15 C59 5.6(11) . . . . ?
N14 Cu3 N15 C59 -154.4(11) . . . . ?
N13 Cu3 N15 C60 -75(2) . . . . ?
N12 Cu3 N15 C60 -168.2(9) . . . . ?
N14 Cu3 N15 C60 31.8(9) . . . . ?
N18 Cu4 N16 C70 26(4) . . . . ?
N17 Cu4 N16 C70 -19.6(9) . . . . ?
N19 Cu4 N16 C70 147.7(9) . . . . ?
O12 Cu4 N16 C70 -111.6(9) . . . . ?
N18 Cu4 N16 C88 -150(3) . . . . ?
N17 Cu4 N16 C88 165.1(11) . . . . ?
N19 Cu4 N16 C88 -27.7(10) . . . . ?
O12 Cu4 N16 C88 73.0(10) . . . . ?
N16 Cu4 N17 C71 19.0(9) . . . . ?
N18 Cu4 N17 C71 -155.9(9) . . . . ?
N19 Cu4 N17 C71 -35(2) . . . . ?
O12 Cu4 N17 C71 111.8(9) . . . . ?
N16 Cu4 N17 C72 -169.9(10) . . . . ?
N18 Cu4 N17 C72 15.1(10) . . . . ?
N19 Cu4 N17 C72 136.3(15) . . . . ?
O12 Cu4 N17 C72 -77.1(10) . . . . ?
N16 Cu4 N18 C78 -48(4) . . . . ?
N17 Cu4 N18 C78 -3.4(10) . . . . ?
N19 Cu4 N18 C78 -169.8(10) . . . . ?
O12 Cu4 N18 C78 89.1(10) . . . . ?
N16 Cu4 N18 C79 133(3) . . . . ?
N17 Cu4 N18 C79 177.4(10) . . . . ?
N19 Cu4 N18 C79 11.0(11) . . . . ?
O12 Cu4 N18 C79 -90.1(10) . . . . ?
N16 Cu4 N19 C82 15.7(11) . . . . ?
N18 Cu4 N19 C82 -170.4(11) . . . . ?
N17 Cu4 N19 C82 69(2) . . . . ?
O12 Cu4 N19 C82 -77.1(11) . . . . ?
N16 Cu4 N19 C81 -170.1(10) . . . . ?
N18 Cu4 N19 C81 3.8(10) . . . . ?
N17 Cu4 N19 C81 -117.0(16) . . . . ?
O12 Cu4 N19 C81 97.1(10) . . . . ?
O10 Mn2 N20 C89 -79.8(10) . . . . ?
O8 Mn2 N20 C89 84.2(10) . . . . ?
O9 Mn2 N20 C89 -154.2(11) . . . . ?
N21 Mn2 N20 C89 171.6(10) . . . . ?
O7 Mn2 N20 C89 9.7(10) . . . . ?
O10 Mn2 N20 C93 112.1(8) . . . . ?
O8 Mn2 N20 C93 -84.0(8) . . . . ?
O9 Mn2 N20 C93 37.6(17) . . . . ?
N21 Mn2 N20 C93 3.5(8) . . . . ?
O7 Mn2 N20 C93 -158.5(8) . . . . ?
O10 Mn2 N21 C94 -94.0(9) . . . . ?
O8 Mn2 N21 C94 99.4(9) . . . . ?
O9 Mn2 N21 C94 -169.5(9) . . . . ?
O7 Mn2 N21 C94 77.5(14) . . . . ?
N20 Mn2 N21 C94 1.6(8) . . . . ?
O10 Mn2 N21 C96 82.1(10) . . . . ?
O8 Mn2 N21 C96 -84.5(10) . . . . ?
O9 Mn2 N21 C96 6.6(10) . . . . ?
O7 Mn2 N21 C96 -106.5(14) . . . . ?
N20 Mn2 N21 C96 177.7(11) . . . . ?
Mn1 O2 C1 N1 169.4(11) . . . . ?
Mn1 O2 C1 C2 -9.2(13) . . . . ?
C19 N1 C1 O2 14(2) . . . . ?
Cu1 N1 C1 O2 -161.3(11) . . . . ?
C19 N1 C1 C2 -166.9(10) . . . . ?
Cu1 N1 C1 C2 17.4(13) . . . . ?
Mn1 O1 C2 N2 -173.3(10) . . . . ?
Mn1 O1 C2 C1 11.5(13) . . . . ?
C3 N2 C2 O1 -5(2) . . . . ?
Cu1 N2 C2 O1 162.5(11) . . . . ?
C3 N2 C2 C1 170.2(10) . . . . ?
Cu1 N2 C2 C1 -22.2(12) . . . . ?
O2 C1 C2 O1 -1.8(17) . . . . ?
N1 C1 C2 O1 179.3(11) . . . . ?
O2 C1 C2 N2 -177.7(11) . . . . ?
N1 C1 C2 N2 3.5(15) . . . . ?
C2 N2 C3 C8 143.0(12) . . . . ?
Cu1 N2 C3 C8 -22.4(17) . . . . ?
C2 N2 C3 C4 -42.5(17) . . . . ?
Cu1 N2 C3 C4 152.1(10) . . . . ?
C8 C3 C4 C5 -5(2) . . . . ?
N2 C3 C4 C5 -179.1(12) . . . . ?
C3 C4 C5 C6 0(2) . . . . ?
C4 C5 C6 C7 2(2) . . . . ?
C5 C6 C7 C8 0(2) . . . . ?
C6 C7 C8 C3 -5(2) . . . . ?
C6 C7 C8 C9 179.4(13) . . . . ?
C4 C3 C8 C7 7.1(19) . . . . ?
N2 C3 C8 C7 -178.3(11) . . . . ?
C4 C3 C8 C9 -177.7(12) . . . . ?
N2 C3 C8 C9 -3.0(19) . . . . ?
C10 N3 C9 C8 178.9(13) . . . . ?
Cu1 N3 C9 C8 1.5(19) . . . . ?
C7 C8 C9 N3 -170.5(13) . . . . ?
C3 C8 C9 N3 14(2) . . . . ?
C9 N3 C10 C11 -130.0(13) . . . . ?
Cu1 N3 C10 C11 47.5(15) . . . . ?
N3 C10 C11 C12 -83.3(15) . . . . ?
C13 N4 C12 C11 158.1(14) . . . . ?
Cu1 N4 C12 C11 -22.4(18) . . . . ?
C10 C11 C12 N4 67.8(17) . . . . ?
C12 N4 C13 C14 -179.5(14) . . . . ?
Cu1 N4 C13 C14 1(2) . . . . ?
N4 C13 C14 C15 169.3(14) . . . . ?
N4 C13 C14 C19 -8(2) . . . . ?
C19 C14 C15 C16 2(2) . . . . ?
C13 C14 C15 C16 -175.1(13) . . . . ?
C14 C15 C16 C17 1(2) . . . . ?
C15 C16 C17 C18 -2(2) . . . . ?
C16 C17 C18 C19 0(2) . . . . ?
C17 C18 C19 N1 -178.7(11) . . . . ?
C17 C18 C19 C14 3.1(19) . . . . ?
C1 N1 C19 C18 31.7(18) . . . . ?
Cu1 N1 C19 C18 -153.5(10) . . . . ?
C1 N1 C19 C14 -150.1(12) . . . . ?
Cu1 N1 C19 C14 24.8(16) . . . . ?
C15 C14 C19 C18 -3.9(19) . . . . ?
C13 C14 C19 C18 172.7(12) . . . . ?
C15 C14 C19 N1 177.8(11) . . . . ?
C13 C14 C19 N1 -5.6(19) . . . . ?
Mn1 O4 C20 N5 -168.0(11) . . . . ?
Mn1 O4 C20 C21 13.9(12) . . . . ?
C38 N5 C20 O4 -2(2) . . . . ?
Cu2 N5 C20 O4 171.9(10) . . . . ?
C38 N5 C20 C21 175.9(11) . . . . ?
Cu2 N5 C20 C21 -10.0(13) . . . . ?
Mn1 O3 C21 N6 161.3(10) . . . . ?
Mn1 O3 C21 C20 -15.7(14) . . . . ?
C22 N6 C21 O3 2(2) . . . . ?
Cu2 N6 C21 O3 -174.7(11) . . . . ?
C22 N6 C21 C20 178.8(10) . . . . ?
Cu2 N6 C21 C20 2.4(13) . . . . ?
O4 C20 C21 O3 1.0(16) . . . . ?
N5 C20 C21 O3 -177.4(11) . . . . ?
O4 C20 C21 N6 -176.4(10) . . . . ?
N5 C20 C21 N6 5.2(16) . . . . ?
C21 N6 C22 C23 -5.8(19) . . . . ?
Cu2 N6 C22 C23 170.1(11) . . . . ?
C21 N6 C22 C27 175.1(11) . . . . ?
Cu2 N6 C22 C27 -9.0(15) . . . . ?
N6 C22 C23 C24 177.0(12) . . . . ?
C27 C22 C23 C24 -4(2) . . . . ?
C22 C23 C24 C25 4(2) . . . . ?
C23 C24 C25 C26 -3(2) . . . . ?
C24 C25 C26 C27 2(2) . . . . ?
C25 C26 C27 C22 -2(2) . . . . ?
C25 C26 C27 C28 -177.1(15) . . . . ?
C23 C22 C27 C26 2.9(19) . . . . ?
N6 C22 C27 C26 -178.0(11) . . . . ?
C23 C22 C27 C28 177.5(14) . . . . ?
N6 C22 C27 C28 -3.4(19) . . . . ?
C29 N7 C28 C27 -177.0(13) . . . . ?
Cu2 N7 C28 C27 -1(2) . . . . ?
C26 C27 C28 N7 -176.6(14) . . . . ?
C22 C27 C28 N7 9(2) . . . . ?
C28 N7 C29 C30 -112.2(15) . . . . ?
Cu2 N7 C29 C30 71.1(13) . . . . ?
N7 C29 C30 C31 -38.6(19) . . . . ?
C29 C30 C31 N8 -29(2) . . . . ?
C32 N8 C31 C30 -120.8(15) . . . . ?
Cu2 N8 C31 C30 66.2(15) . . . . ?
C31 N8 C32 C33 -179.1(12) . . . . ?
Cu2 N8 C32 C33 -7(2) . . . . ?
N8 C32 C33 C34 -161.3(14) . . . . ?
N8 C32 C33 C38 16(2) . . . . ?
C38 C33 C34 C35 -3(2) . . . . ?
C32 C33 C34 C35 174.4(16) . . . . ?
C33 C34 C35 C36 1(3) . . . . ?
C34 C35 C36 C37 1(3) . . . . ?
C35 C36 C37 C38 -2(3) . . . . ?
C20 N5 C38 C33 149.8(13) . . . . ?
Cu2 N5 C38 C33 -23.6(17) . . . . ?
C20 N5 C38 C37 -35.0(18) . . . . ?
Cu2 N5 C38 C37 151.7(10) . . . . ?
C34 C33 C38 N5 177.7(12) . . . . ?
C32 C33 C38 N5 1(2) . . . . ?
C34 C33 C38 C37 2.1(19) . . . . ?
C32 C33 C38 C37 -174.7(12) . . . . ?
C36 C37 C38 N5 -175.4(13) . . . . ?
C36 C37 C38 C33 0(2) . . . . ?
C43 N9 C39 C40 5(2) . . . . ?
Mn1 N9 C39 C40 172.3(11) . . . . ?
N9 C39 C40 C41 -10(3) . . . . ?
C39 C40 C41 C42 11(3) . . . . ?
C40 C41 C42 C43 -8(3) . . . . ?
C39 N9 C43 C44 179.6(13) . . . . ?
Mn1 N9 C43 C44 11.5(17) . . . . ?
C39 N9 C43 C42 -2(2) . . . . ?
Mn1 N9 C43 C42 -170.5(12) . . . . ?
C41 C42 C43 N9 4(3) . . . . ?
C41 C42 C43 C44 -178.7(18) . . . . ?
C46 N10 C44 N11 -1(2) . . . . ?
Mn1 N10 C44 N11 172.2(12) . . . . ?
C46 N10 C44 C43 -178.8(14) . . . . ?
Mn1 N10 C44 C43 -6(2) . . . . ?
O5 N11 C44 N10 180(3) . . . . ?
C45 N11 C44 N10 5(3) . . . . ?
O5 N11 C44 C43 -2(4) . . . . ?
C45 N11 C44 C43 -177.1(17) . . . . ?
N9 C43 C44 N10 -4(2) . . . . ?
C42 C43 C44 N10 178.0(16) . . . . ?
N9 C43 C44 N11 178.2(17) . . . . ?
C42 C43 C44 N11 0(3) . . . . ?
O5 N11 C45 C48 55(3) . . . . ?
C44 N11 C45 C48 -130(2) . . . . ?
O5 N11 C45 C47 -64(3) . . . . ?
C44 N11 C45 C47 110.9(19) . . . . ?
O5 N11 C45 C46 178(2) . . . . ?
C44 N11 C45 C46 -6(2) . . . . ?
C44 N10 C46 C50 118.1(16) . . . . ?
Mn1 N10 C46 C50 -53.1(18) . . . . ?
C44 N10 C46 C45 -3.0(17) . . . . ?
Mn1 N10 C46 C45 -174.2(11) . . . . ?
C44 N10 C46 C49 -128.0(16) . . . . ?
Mn1 N10 C46 C49 60.9(18) . . . . ?
N11 C45 C46 N10 5.4(19) . . . . ?
C48 C45 C46 N10 127.3(19) . . . . ?
C47 C45 C46 N10 -113(2) . . . . ?
N11 C45 C46 C50 -109(2) . . . . ?
C48 C45 C46 C50 13(3) . . . . ?
C47 C45 C46 C50 133(2) . . . . ?
N11 C45 C46 C49 122.3(19) . . . . ?
C48 C45 C46 C49 -116(2) . . . . ?
C47 C45 C46 C49 4(3) . . . . ?
Mn2 O7 C51 N13 161.8(11) . . . . ?
Mn2 O7 C51 C52 -16.9(13) . . . . ?
C69 N13 C51 O7 6(2) . . . . ?
Cu3 N13 C51 O7 -169.6(10) . . . . ?
C69 N13 C51 C52 -175.4(10) . . . . ?
Cu3 N13 C51 C52 9.1(13) . . . . ?
Mn2 O8 C52 N12 -162.7(10) . . . . ?
Mn2 O8 C52 C51 15.7(13) . . . . ?
C53 N12 C52 O8 -3.2(18) . . . . ?
Cu3 N12 C52 O8 167.5(11) . . . . ?
C53 N12 C52 C51 178.4(9) . . . . ?
Cu3 N12 C52 C51 -10.9(12) . . . . ?
O7 C51 C52 O8 1.6(16) . . . . ?
N13 C51 C52 O8 -177.3(11) . . . . ?
O7 C51 C52 N12 -179.7(10) . . . . ?
N13 C51 C52 N12 1.4(15) . . . . ?
C52 N12 C53 C54 -7.7(16) . . . . ?
Cu3 N12 C53 C54 -176.6(9) . . . . ?
C52 N12 C53 C58 174.3(10) . . . . ?
Cu3 N12 C53 C58 5.4(14) . . . . ?
C58 C53 C54 C55 -1.1(18) . . . . ?
N12 C53 C54 C55 -179.0(11) . . . . ?
C53 C54 C55 C56 -3(2) . . . . ?
C54 C55 C56 C57 6(2) . . . . ?
C55 C56 C57 C58 -4(2) . . . . ?
C56 C57 C58 C53 0.3(19) . . . . ?
C56 C57 C58 C59 174.2(12) . . . . ?
C54 C53 C58 C57 2.4(17) . . . . ?
N12 C53 C58 C57 -179.5(10) . . . . ?
C54 C53 C58 C59 -170.9(12) . . . . ?
N12 C53 C58 C59 7.3(17) . . . . ?
C60 N15 C59 C58 177.9(12) . . . . ?
Cu3 N15 C59 C58 4(2) . . . . ?
C57 C58 C59 N15 173.3(13) . . . . ?
C53 C58 C59 N15 -13(2) . . . . ?
C59 N15 C60 C61 116.2(13) . . . . ?
Cu3 N15 C60 C61 -69.8(12) . . . . ?
N15 C60 C61 C62 34.0(16) . . . . ?
C63 N14 C62 C61 115.3(14) . . . . ?
Cu3 N14 C62 C61 -71.2(13) . . . . ?
C60 C61 C62 N14 34.6(17) . . . . ?
C62 N14 C63 C64 177.1(12) . . . . ?
Cu3 N14 C63 C64 4.3(19) . . . . ?
N14 C63 C64 C65 164.8(14) . . . . ?
N14 C63 C64 C69 -17(2) . . . . ?
C69 C64 C65 C66 1(2) . . . . ?
C63 C64 C65 C66 179.1(14) . . . . ?
C64 C65 C66 C67 3(3) . . . . ?
C65 C66 C67 C68 -3(2) . . . . ?
C66 C67 C68 C69 -1(2) . . . . ?
C51 N13 C69 C68 33.0(17) . . . . ?
Cu3 N13 C69 C68 -152.0(9) . . . . ?
C51 N13 C69 C64 -150.4(13) . . . . ?
Cu3 N13 C69 C64 24.6(17) . . . . ?
C67 C68 C69 N13 -179.3(11) . . . . ?
C67 C68 C69 C64 3.9(18) . . . . ?
C65 C64 C69 N13 179.5(13) . . . . ?
C63 C64 C69 N13 1(2) . . . . ?
C65 C64 C69 C68 -4(2) . . . . ?
C63 C64 C69 C68 177.8(11) . . . . ?
Mn2 O9 C70 N16 174.7(11) . . . . ?
Mn2 O9 C70 C71 -0.8(13) . . . . ?
C88 N16 C70 O9 17(2) . . . . ?
Cu4 N16 C70 O9 -158.9(11) . . . . ?
C88 N16 C70 C71 -167.5(10) . . . . ?
Cu4 N16 C70 C71 16.7(13) . . . . ?
Mn2 O10 C71 N17 -171.4(11) . . . . ?
Mn2 O10 C71 C70 11.2(13) . . . . ?
C72 N17 C71 O10 -4(2) . . . . ?
Cu4 N17 C71 O10 167.7(11) . . . . ?
C72 N17 C71 C70 173.5(10) . . . . ?
Cu4 N17 C71 C70 -14.9(13) . . . . ?
O9 C70 C71 O10 -7.0(16) . . . . ?
N16 C70 C71 O10 176.8(10) . . . . ?
O9 C70 C71 N17 175.2(11) . . . . ?
N16 C70 C71 N17 -1.0(16) . . . . ?
C71 N17 C72 C77 151.2(12) . . . . ?
Cu4 N17 C72 C77 -19.2(16) . . . . ?
C71 N17 C72 C73 -32.3(17) . . . . ?
Cu4 N17 C72 C73 157.4(9) . . . . ?
C77 C72 C73 C74 -3.8(18) . . . . ?
N17 C72 C73 C74 179.5(11) . . . . ?
C72 C73 C74 C75 -1(2) . . . . ?
C73 C74 C75 C76 3(2) . . . . ?
C74 C75 C76 C77 0(2) . . . . ?
N17 C72 C77 C76 -177.1(11) . . . . ?
C73 C72 C77 C76 6.3(18) . . . . ?
N17 C72 C77 C78 8.4(19) . . . . ?
C73 C72 C77 C78 -168.2(11) . . . . ?
C75 C76 C77 C72 -4(2) . . . . ?
C75 C76 C77 C78 170.6(13) . . . . ?
C79 N18 C78 C77 174.2(12) . . . . ?
Cu4 N18 C78 C77 -5.1(19) . . . . ?
C72 C77 C78 N18 5(2) . . . . ?
C76 C77 C78 N18 -170.2(13) . . . . ?
C78 N18 C79 C80 -162.8(12) . . . . ?
Cu4 N18 C79 C80 16.5(17) . . . . ?
N18 C79 C80 C81 -64.0(17) . . . . ?
C82 N19 C81 C80 130.7(12) . . . . ?
Cu4 N19 C81 C80 -44.0(14) . . . . ?
C79 C80 C81 N19 80.4(15) . . . . ?
C81 N19 C82 C83 -177.6(13) . . . . ?
Cu4 N19 C82 C83 -3(2) . . . . ?
N19 C82 C83 C88 -6(2) . . . . ?
N19 C82 C83 C84 171.9(13) . . . . ?
C88 C83 C84 C85 4.2(19) . . . . ?
C82 C83 C84 C85 -174.1(11) . . . . ?
C83 C84 C85 C86 -1(2) . . . . ?
C84 C85 C86 C87 -2(2) . . . . ?
C85 C86 C87 C88 3(2) . . . . ?
C84 C83 C88 C87 -4(2) . . . . ?
C82 C83 C88 C87 174.5(12) . . . . ?
C84 C83 C88 N16 176.5(11) . . . . ?
C82 C83 C88 N16 -5.3(19) . . . . ?
C86 C87 C88 C83 0(2) . . . . ?
C86 C87 C88 N16 179.9(11) . . . . ?
C70 N16 C88 C83 -148.5(12) . . . . ?
Cu4 N16 C88 C83 26.6(17) . . . . ?
C70 N16 C88 C87 31.7(17) . . . . ?
Cu4 N16 C88 C87 -153.2(10) . . . . ?
C93 N20 C89 C90 -0.8(19) . . . . ?
Mn2 N20 C89 C90 -168.9(11) . . . . ?
N20 C89 C90 C91 1(2) . . . . ?
C89 C90 C91 C92 -2(2) . . . . ?
C90 C91 C92 C93 4(2) . . . . ?
C89 N20 C93 C92 2.4(18) . . . . ?
Mn2 N20 C93 C92 171.3(10) . . . . ?
C89 N20 C93 C94 -176.2(10) . . . . ?
Mn2 N20 C93 C94 -7.3(12) . . . . ?
C91 C92 C93 N20 -4(2) . . . . ?
C91 C92 C93 C94 174.5(12) . . . . ?
C96 N21 C94 N22 -0.9(14) . . . . ?
Mn2 N21 C94 N22 176.1(8) . . . . ?
C96 N21 C94 C93 176.6(10) . . . . ?
Mn2 N21 C94 C93 -6.4(15) . . . . ?
O11 N22 C94 N21 -178.1(12) . . . . ?
C95 N22 C94 N21 11.2(16) . . . . ?
O11 N22 C94 C93 5(2) . . . . ?
C95 N22 C94 C93 -166.2(12) . . . . ?
N20 C93 C94 N21 9.2(16) . . . . ?
C92 C93 C94 N21 -169.4(13) . . . . ?
N20 C93 C94 N22 -173.7(12) . . . . ?
C92 C93 C94 N22 8(2) . . . . ?
O11 N22 C95 C97 51.0(18) . . . . ?
C94 N22 C95 C97 -138.0(12) . . . . ?
O11 N22 C95 C98 -65.6(17) . . . . ?
C94 N22 C95 C98 105.4(13) . . . . ?
O11 N22 C95 C96 173.6(12) . . . . ?
C94 N22 C95 C96 -15.3(14) . . . . ?
C94 N21 C96 C99 -132.9(11) . . . . ?
Mn2 N21 C96 C99 50.8(14) . . . . ?
C94 N21 C96 C100 109.3(12) . . . . ?
Mn2 N21 C96 C100 -67.0(13) . . . . ?
C94 N21 C96 C95 -8.9(13) . . . . ?
Mn2 N21 C96 C95 174.9(8) . . . . ?
N22 C95 C96 C99 132.2(12) . . . . ?
C97 C95 C96 C99 -110.5(13) . . . . ?
C98 C95 C96 C99 16.3(18) . . . . ?
N22 C95 C96 N21 13.8(12) . . . . ?
C97 C95 C96 N21 131.0(11) . . . . ?
C98 C95 C96 N21 -102.1(13) . . . . ?
N22 C95 C96 C100 -99.8(12) . . . . ?
C97 C95 C96 C100 17.5(16) . . . . ?
C98 C95 C96 C100 144.3(13) . . . . ?
